data_7110488
loop_
_publ_author_name
'Amemiya, Takashi'
'Kuwata, Shigeki'
'Hidai, Masanobu'

_publ_section_title
;
 Syntheses of mixed-metal M2Ti2S4 cubane-type sulfido clusters (M = Ru,
 Rh, Ir, Cu) from a dinuclear organometallic thiotitanate anion
;
_journal_issue 8
_journal_name_full 'Chemical Communications'
_journal_page_first 711
_journal_paper_doi 10.1039/a901002e
_journal_year 1999
_chemical_formula_moiety 'C46 H40 Cu2 P2 S4 Ti2 '
_chemical_formula_sum 'C46 H40 Cu2 P2 S4 Ti2'
_chemical_formula_weight 1005.90
_space_group_IT_number 15
_symmetry_cell_setting monoclinic
_symmetry_Int_Tables_number 15
_symmetry_space_group_name_Hall '-C 2yc'
_symmetry_space_group_name_H-M 'C 1 2/c 1'
_audit_creation_date 'Tue Jan  5 11:43:59 1999'
_audit_creation_method 'from TEXRAY.INF file'
_cell_angle_alpha 90
_cell_angle_beta 105.849(9)
_cell_angle_gamma 90
_cell_formula_units_Z 8
_cell_length_a 25.876(3)
_cell_length_b 11.435(4)
_cell_length_c 31.271(4)
_cell_measurement_reflns_used 25
_cell_measurement_temperature 296.2
_cell_measurement_theta_max 20.0
_cell_measurement_theta_min 19.7
_cell_volume 8901(3)
_computing_cell_refinement 'Rigaku/AFC Diffractometer Control'
_computing_data_collection 'Rigaku/AFC Diffractometer Control'
_computing_data_reduction teXsan
_computing_publication_material teXsan
_computing_structure_refinement teXsan
_computing_structure_solution 'DIRDIF92 (PATTY)'
_diffrn_ambient_temperature 296.2
_diffrn_measurement_device_type 'Rigaku AFC7R'
_diffrn_measurement_method \w-2\q
_diffrn_orient_matrix_UB_11 -0.03924
_diffrn_orient_matrix_UB_12 -0.00133
_diffrn_orient_matrix_UB_13 -0.00204
_diffrn_orient_matrix_UB_21 -0.00715
_diffrn_orient_matrix_UB_22 -0.04344
_diffrn_orient_matrix_UB_23 -0.02878
_diffrn_orient_matrix_UB_31 0.00478
_diffrn_orient_matrix_UB_32 -0.07589
_diffrn_orient_matrix_UB_33 0.01651
_diffrn_radiation_detector 'scintillation counter'
_diffrn_radiation_monochromator graphite
_diffrn_radiation_source 'Rigaku rotating anode'
_diffrn_radiation_type 'Mo K\a'
_diffrn_radiation_wavelength 0.7107
_diffrn_reflns_av_R_equivalents 0.042
_diffrn_reflns_av_sigmaI/netI 0.093
_diffrn_reflns_limit_h_max 33
_diffrn_reflns_limit_h_min 0
_diffrn_reflns_limit_k_max 14
_diffrn_reflns_limit_k_min 0
_diffrn_reflns_limit_l_max 39
_diffrn_reflns_limit_l_min -40
_diffrn_reflns_number 10446
_diffrn_reflns_reduction_process 'Lp corrections applied'
_diffrn_reflns_theta_max 27.50
_diffrn_reflns_theta_min 2.51
_diffrn_standards_decay_% 0.02
_diffrn_standards_interval_count 150
_diffrn_standards_number 3
_exptl_absorpt_coefficient_mu 1.580
_exptl_absorpt_correction_T_max 0.999
_exptl_absorpt_correction_T_min 0.851
_exptl_absorpt_correction_type psi-scan
_exptl_absorpt_process_details '(North, Phillips & Mathews, 1968)'
_exptl_crystal_colour darkbrown
_exptl_crystal_density_diffrn 1.501
_exptl_crystal_density_method 'not measured'
_exptl_crystal_description prismatic
_exptl_crystal_F_000 4096.00
_exptl_crystal_size_max 0.500
_exptl_crystal_size_mid 0.300
_exptl_crystal_size_min 0.200
_refine_diff_density_max 0.34
_refine_diff_density_min -0.34
_refine_ls_extinction_method none
_refine_ls_goodness_of_fit_ref 1.377
_refine_ls_hydrogen_treatment noref
_refine_ls_matrix_type full
_refine_ls_number_constraints 0
_refine_ls_number_parameters 505
_refine_ls_number_reflns 5450
_refine_ls_number_restraints 0
_refine_ls_R_factor_all 0.0403
_refine_ls_R_factor_gt 0.0403
_refine_ls_shift/su_max 0.0220
_refine_ls_shift/su_mean 0.0020
_refine_ls_structure_factor_coef F
_refine_ls_weighting_details 'w = 1/[\s^2^(Fo) + 0.00010|Fo|^2^]'
_refine_ls_weighting_scheme calc
_refine_ls_wR_factor_gt 0.0353
_refine_ls_wR_factor_ref 0.0353
_reflns_number_gt 5450
_reflns_number_total 10222
_reflns_threshold_expression >2.0sigma(I)
_cod_data_source_file 901002esup1.cif
_cod_data_source_block (6)
_cod_depositor_comments
;
The following automatic conversions were performed:
'_reflns_observed_expression' tag replaced with
'_reflns_threshold_expression' tag as specified in the replacement
file
'cod-tools/trunk/perl-scripts/inputs/replacement_tags.lst'.

'_atom_site_calc_flags'
tag replaced with '_atom_site_calc_flag' tag as specified in the
replacement file
'cod-tools/trunk/perl-scripts/inputs/replacement_tags.lst'.

'_atom_type_scat_imag'
tag replaced with '_atom_type_scat_dispersion_imag' tag as specified
in the replacement file
'cod-tools/trunk/perl-scripts/inputs/replacement_tags.lst'.

Automatic conversion script
Id: cif_correct_tags 3137 2015-03-23 15:08:43Z antanas 
;
_cod_original_cell_volume 8900(3)
_cod_original_sg_symbol_H-M 'C 2/c        '
_cod_original_formula_sum 'C46 H40 Cu2 P2 S4 Ti2 '
_cod_database_code 7110488

loop_
_symmetry_equiv_pos_as_xyz
x,y,z
-x,y,1/2-z
-x,-y,-z
x,-y,1/2+z
1/2+x,1/2+y,z
1/2-x,1/2+y,1/2-z
1/2-x,1/2-y,-z
1/2+x,1/2-y,1/2+z

loop_
_atom_site_label
_atom_site_type_symbol
_atom_site_fract_x
_atom_site_fract_y
_atom_site_fract_z
_atom_site_U_iso_or_equiv
_atom_site_adp_type
_atom_site_occupancy
_atom_site_calc_flag
Cu(1) Cu 0.06788(2) 0.05590(5) 0.15123(2) 0.0401(2) Uani 1.00 d
Cu(2) Cu 0.11823(2) -0.12893(5) 0.11468(2) 0.0419(2) Uani 1.00 d
Ti(1) Ti 0.10132(3) -0.14983(7) 0.20005(3) 0.0367(2) Uani 1.00 d
Ti(2) Ti 0.00744(3) -0.13818(7) 0.11008(3) 0.0414(2) Uani 1.00 d
S(1) S 0.01527(4) -0.0602(1) 0.18179(4) 0.0427(3) Uani 1.00 d
S(2) S 0.07513(5) -0.28037(10) 0.13920(4) 0.0426(4) Uani 1.00 d
S(3) S 0.15563(4) -0.02242(10) 0.18010(4) 0.0386(3) Uani 1.00 d
S(4) S 0.04563(5) -0.0051(1) 0.07643(4) 0.0429(3) Uani 1.00 d
P(1) P 0.07604(5) 0.24926(10) 0.15932(4) 0.0346(3) Uani 1.00 d
P(2) P 0.17350(5) -0.1712(1) 0.07325(4) 0.0367(3) Uani 1.00 d
C(1) C 0.1583(2) -0.1411(6) 0.2733(2) 0.069(2) Uani 1.00 d
C(2) C 0.1074(3) -0.1347(6) 0.2763(2) 0.074(2) Uani 1.00 d
C(3) C 0.0822(2) -0.2387(7) 0.2621(2) 0.080(2) Uani 1.00 d
C(4) C 0.1186(3) -0.3105(5) 0.2497(2) 0.079(2) Uani 1.00 d
C(5) C 0.1657(2) -0.2484(6) 0.2562(2) 0.067(2) Uani 1.00 d
C(6) C -0.0643(4) -0.147(1) 0.0452(3) 0.106(3) Uani 1.00 d
C(7) C -0.0843(3) -0.1110(8) 0.0777(5) 0.109(3) Uani 1.00 d
C(8) C -0.0795(3) -0.205(1) 0.1077(2) 0.105(3) Uani 1.00 d
C(9) C -0.0557(3) -0.2922(7) 0.0906(4) 0.100(3) Uani 1.00 d
C(10) C -0.0461(3) -0.254(1) 0.0533(4) 0.113(4) Uani 1.00 d
C(11) C 0.1323(2) 0.2944(4) 0.2060(1) 0.040(1) Uani 1.00 d
C(12) C 0.1448(2) 0.2232(4) 0.2434(2) 0.052(2) Uani 1.00 d
C(13) C 0.1862(2) 0.2520(6) 0.2798(2) 0.066(2) Uani 1.00 d
C(14) C 0.2149(2) 0.3517(6) 0.2794(2) 0.072(2) Uani 1.00 d
C(15) C 0.2039(2) 0.4226(5) 0.2429(2) 0.071(2) Uani 1.00 d
C(16) C 0.1620(2) 0.3940(4) 0.2057(2) 0.052(2) Uani 1.00 d
C(17) C 0.0195(2) 0.3270(4) 0.1702(1) 0.037(1) Uani 1.00 d
C(18) C 0.0201(2) 0.4460(4) 0.1791(2) 0.056(2) Uani 1.00 d
C(19) C -0.0240(2) 0.4996(5) 0.1878(2) 0.075(2) Uani 1.00 d
C(20) C -0.0682(2) 0.4352(6) 0.1883(2) 0.076(2) Uani 1.00 d
C(21) C -0.0691(2) 0.3177(6) 0.1804(2) 0.076(2) Uani 1.00 d
C(22) C -0.0253(2) 0.2639(4) 0.1712(2) 0.055(2) Uani 1.00 d
C(23) C 0.0908(2) 0.3167(4) 0.1112(1) 0.039(1) Uani 1.00 d
C(24) C 0.0671(2) 0.4159(4) 0.0892(2) 0.052(2) Uani 1.00 d
C(25) C 0.0822(2) 0.4577(5) 0.0524(2) 0.067(2) Uani 1.00 d
C(26) C 0.1203(3) 0.4001(5) 0.0376(2) 0.069(2) Uani 1.00 d
C(27) C 0.1435(2) 0.3019(5) 0.0586(2) 0.071(2) Uani 1.00 d
C(28) C 0.1294(2) 0.2603(4) 0.0953(2) 0.056(2) Uani 1.00 d
C(29) C 0.2130(2) -0.0490(4) 0.0612(2) 0.042(1) Uani 1.00 d
C(30) C 0.2165(2) -0.0218(4) 0.0190(2) 0.054(2) Uani 1.00 d
C(31) C 0.2485(2) 0.0705(5) 0.0125(2) 0.071(2) Uani 1.00 d
C(32) C 0.2775(2) 0.1343(5) 0.0477(2) 0.074(2) Uani 1.00 d
C(33) C 0.2741(2) 0.1092(5) 0.0896(2) 0.073(2) Uani 1.00 d
C(34) C 0.2412(2) 0.0187(5) 0.0963(2) 0.060(2) Uani 1.00 d
C(35) C 0.2243(2) -0.2831(4) 0.0953(1) 0.036(1) Uani 1.00 d
C(36) C 0.2084(2) -0.3826(4) 0.1134(2) 0.047(1) Uani 1.00 d
C(37) C 0.2430(2) -0.4767(4) 0.1260(2) 0.061(2) Uani 1.00 d
C(38) C 0.2942(2) -0.4710(5) 0.1208(2) 0.060(2) Uani 1.00 d
C(39) C 0.3111(2) -0.3712(5) 0.1042(2) 0.061(2) Uani 1.00 d
C(40) C 0.2765(2) -0.2780(4) 0.0912(1) 0.049(2) Uani 1.00 d
C(41) C 0.1390(2) -0.2331(4) 0.0192(1) 0.036(1) Uani 1.00 d
C(42) C 0.0872(2) -0.1966(5) -0.0017(2) 0.062(2) Uani 1.00 d
C(43) C 0.0588(2) -0.2464(6) -0.0413(2) 0.077(2) Uani 1.00 d
C(44) C 0.0810(2) -0.3334(5) -0.0605(2) 0.061(2) Uani 1.00 d
C(45) C 0.1319(2) -0.3700(4) -0.0404(2) 0.050(2) Uani 1.00 d
C(46) C 0.1607(2) -0.3205(4) -0.0012(2) 0.046(1) Uani 1.00 d
H(1) H 0.1847 -0.0813 0.2816 0.0824 Uiso 1.00 calc
H(2) H 0.0916 -0.0691 0.2865 0.0884 Uiso 1.00 calc
H(3) H 0.0461 -0.2580 0.2610 0.0960 Uiso 1.00 calc
H(4) H 0.1123 -0.3882 0.2388 0.0945 Uiso 1.00 calc
H(5) H 0.1976 -0.2751 0.2500 0.0808 Uiso 1.00 calc
H(6) H -0.0633 -0.1014 0.0200 0.1274 Uiso 1.00 calc
H(7) H -0.0990 -0.0362 0.0804 0.1309 Uiso 1.00 calc
H(8) H -0.0905 -0.2071 0.1343 0.1258 Uiso 1.00 calc
H(9) H -0.0473 -0.3678 0.1031 0.1193 Uiso 1.00 calc
H(10) H -0.0288 -0.2978 0.0354 0.1353 Uiso 1.00 calc
H(11) H 0.1245 0.1541 0.2438 0.0618 Uiso 1.00 calc
H(12) H 0.1947 0.2026 0.3052 0.0789 Uiso 1.00 calc
H(13) H 0.2430 0.3722 0.3049 0.0869 Uiso 1.00 calc
H(14) H 0.2246 0.4911 0.2428 0.0846 Uiso 1.00 calc
H(15) H 0.1541 0.4432 0.1803 0.0625 Uiso 1.00 calc
H(16) H 0.0510 0.4910 0.1793 0.0676 Uiso 1.00 calc
H(17) H -0.0234 0.5813 0.1933 0.0901 Uiso 1.00 calc
H(18) H -0.0984 0.4722 0.1942 0.0917 Uiso 1.00 calc
H(19) H -0.0997 0.2729 0.1812 0.0913 Uiso 1.00 calc
H(20) H -0.0263 0.1822 0.1655 0.0665 Uiso 1.00 calc
H(21) H 0.0404 0.4559 0.0992 0.0622 Uiso 1.00 calc
H(22) H 0.0659 0.5265 0.0377 0.0801 Uiso 1.00 calc
H(23) H 0.1305 0.4290 0.0126 0.0832 Uiso 1.00 calc
H(24) H 0.1696 0.2615 0.0480 0.0851 Uiso 1.00 calc
H(25) H 0.1463 0.1920 0.1099 0.0674 Uiso 1.00 calc
H(26) H 0.1969 -0.0665 -0.0058 0.0652 Uiso 1.00 calc
H(27) H 0.2502 0.0892 -0.0167 0.0858 Uiso 1.00 calc
H(28) H 0.2999 0.1961 0.0432 0.0887 Uiso 1.00 calc
H(29) H 0.2942 0.1536 0.1142 0.0874 Uiso 1.00 calc
H(30) H 0.2382 0.0034 0.1254 0.0715 Uiso 1.00 calc
H(31) H 0.1732 -0.3866 0.1172 0.0560 Uiso 1.00 calc
H(32) H 0.2314 -0.5449 0.1381 0.0732 Uiso 1.00 calc
H(33) H 0.3178 -0.5359 0.1288 0.0724 Uiso 1.00 calc
H(34) H 0.3467 -0.3664 0.1015 0.0737 Uiso 1.00 calc
H(35) H 0.2884 -0.2098 0.0794 0.0586 Uiso 1.00 calc
H(36) H 0.0711 -0.1368 0.0113 0.0741 Uiso 1.00 calc
H(37) H 0.0234 -0.2200 -0.0554 0.0928 Uiso 1.00 calc
H(38) H 0.0611 -0.3680 -0.0876 0.0738 Uiso 1.00 calc
H(39) H 0.1475 -0.4302 -0.0537 0.0601 Uiso 1.00 calc
H(40) H 0.1963 -0.3467 0.0123 0.0546 Uiso 1.00 calc

loop_
_atom_site_aniso_label
_atom_site_aniso_U_11
_atom_site_aniso_U_22
_atom_site_aniso_U_33
_atom_site_aniso_U_12
_atom_site_aniso_U_13
_atom_site_aniso_U_23
Cu(1) 0.0432(3) 0.0319(3) 0.0481(4) -0.0009(3) 0.0174(3) -0.0020(3)
Cu(2) 0.0448(3) 0.0421(3) 0.0449(3) 0.0022(3) 0.0226(3) -0.0015(3)
Ti(1) 0.0385(5) 0.0360(5) 0.0381(5) -0.0023(4) 0.0147(4) 0.0019(4)
Ti(2) 0.0346(4) 0.0396(5) 0.0489(5) -0.0022(4) 0.0098(4) -0.0062(4)
S(1) 0.0403(7) 0.0417(7) 0.0523(8) -0.0012(6) 0.0233(6) -0.0024(6)
S(2) 0.0461(7) 0.0313(6) 0.0526(8) -0.0023(5) 0.0172(6) -0.0031(6)
S(3) 0.0339(6) 0.0394(7) 0.0439(7) -0.0024(5) 0.0129(5) 0.0009(5)
S(4) 0.0476(7) 0.0414(7) 0.0407(7) 0.0052(6) 0.0136(6) 0.0006(6)
P(1) 0.0359(7) 0.0313(6) 0.0370(7) -0.0008(5) 0.0107(5) -0.0008(5)
P(2) 0.0374(7) 0.0401(7) 0.0356(7) 0.0033(5) 0.0149(5) 0.0017(6)
C(1) 0.072(4) 0.083(5) 0.044(3) -0.017(4) 0.003(3) 0.013(3)
C(2) 0.098(5) 0.085(5) 0.044(3) 0.021(4) 0.030(3) 0.008(3)
C(3) 0.054(4) 0.126(6) 0.062(4) -0.015(4) 0.018(3) 0.046(4)
C(4) 0.122(6) 0.047(4) 0.057(4) -0.010(4) 0.007(4) 0.015(3)
C(5) 0.066(4) 0.087(5) 0.055(4) 0.027(4) 0.026(3) 0.029(3)
C(6) 0.079(6) 0.121(8) 0.090(6) -0.041(6) -0.025(5) 0.026(6)
C(7) 0.032(3) 0.095(6) 0.175(10) 0.015(4) -0.014(5) -0.043(7)
C(8) 0.046(4) 0.190(10) 0.081(5) -0.056(6) 0.021(4) -0.026(7)
C(9) 0.062(5) 0.062(5) 0.144(8) -0.033(4) -0.023(5) 0.017(5)
C(10) 0.074(5) 0.149(9) 0.107(7) -0.032(6) 0.011(5) -0.080(7)
C(11) 0.037(3) 0.042(3) 0.044(3) 0.002(2) 0.015(2) -0.008(2)
C(12) 0.049(3) 0.060(3) 0.046(3) -0.003(3) 0.013(3) -0.005(3)
C(13) 0.052(3) 0.098(5) 0.045(3) 0.009(3) 0.009(3) -0.002(3)
C(14) 0.038(3) 0.115(6) 0.061(4) -0.007(4) 0.008(3) -0.033(4)
C(15) 0.039(3) 0.074(4) 0.098(5) -0.019(3) 0.018(3) -0.023(4)
C(16) 0.040(3) 0.053(3) 0.063(3) -0.007(2) 0.012(3) -0.007(3)
C(17) 0.037(3) 0.043(3) 0.032(2) 0.001(2) 0.010(2) -0.001(2)
C(18) 0.052(3) 0.046(3) 0.070(4) 0.004(3) 0.015(3) -0.018(3)
C(19) 0.076(4) 0.060(4) 0.087(5) 0.018(3) 0.018(4) -0.025(3)
C(20) 0.065(4) 0.092(5) 0.078(4) 0.024(4) 0.030(3) -0.019(4)
C(21) 0.055(4) 0.093(5) 0.094(5) 0.002(3) 0.044(3) -0.002(4)
C(22) 0.052(3) 0.049(3) 0.073(4) 0.002(3) 0.031(3) 0.000(3)
C(23) 0.043(3) 0.036(3) 0.037(3) -0.011(2) 0.009(2) -0.005(2)
C(24) 0.057(3) 0.048(3) 0.051(3) 0.002(3) 0.016(3) 0.007(3)
C(25) 0.091(4) 0.048(4) 0.056(4) -0.008(3) 0.012(3) 0.017(3)
C(26) 0.100(5) 0.066(4) 0.049(4) -0.033(4) 0.033(3) -0.002(3)
C(27) 0.088(4) 0.072(4) 0.068(4) -0.009(4) 0.047(4) -0.005(3)
C(28) 0.065(4) 0.051(3) 0.058(3) 0.002(3) 0.026(3) 0.005(3)
C(29) 0.041(3) 0.041(3) 0.047(3) 0.007(2) 0.019(2) 0.003(2)
C(30) 0.061(3) 0.050(3) 0.059(3) 0.006(3) 0.028(3) 0.009(3)
C(31) 0.082(4) 0.066(4) 0.080(4) 0.013(3) 0.044(4) 0.032(4)
C(32) 0.069(4) 0.051(4) 0.113(5) -0.006(3) 0.044(4) 0.018(4)
C(33) 0.074(4) 0.056(4) 0.090(5) -0.020(3) 0.025(4) -0.012(3)
C(34) 0.069(4) 0.055(3) 0.059(4) -0.007(3) 0.027(3) 0.001(3)
C(35) 0.038(3) 0.040(3) 0.030(2) 0.002(2) 0.008(2) -0.001(2)
C(36) 0.042(3) 0.050(3) 0.048(3) 0.004(2) 0.013(2) 0.008(3)
C(37) 0.066(4) 0.057(4) 0.059(4) 0.008(3) 0.016(3) 0.020(3)
C(38) 0.060(4) 0.064(4) 0.055(3) 0.027(3) 0.013(3) 0.006(3)
C(39) 0.044(3) 0.086(4) 0.054(3) 0.015(3) 0.014(3) 0.009(3)
C(40) 0.047(3) 0.055(3) 0.045(3) 0.004(3) 0.013(2) 0.007(3)
C(41) 0.038(3) 0.038(3) 0.034(2) 0.004(2) 0.011(2) 0.007(2)
C(42) 0.062(4) 0.067(4) 0.051(3) 0.024(3) 0.006(3) -0.008(3)
C(43) 0.057(4) 0.098(5) 0.062(4) 0.029(3) -0.010(3) -0.014(4)
C(44) 0.066(4) 0.070(4) 0.041(3) 0.002(3) 0.004(3) -0.007(3)
C(45) 0.058(3) 0.053(3) 0.043(3) 0.006(3) 0.020(3) -0.003(3)
C(46) 0.039(3) 0.053(3) 0.044(3) 0.007(2) 0.010(2) 0.004(2)

loop_
_atom_type_symbol
_atom_type_description
_atom_type_scat_dispersion_real
_atom_type_scat_dispersion_imag
_atom_type_scat_source
C C 0.003 0.002
;International Tables for Crystallography
(1992, Vol. C, Tables 4.2.6.8 and 6.1.1.1)
;
H H 0.000 0.000
;International Tables for Crystallography
(1992, Vol. C, Table 6.1.1.2)
;
Cu Cu 0.320 1.265
;International Tables for Crystallography
(1992, Vol. C, Tables 4.2.6.8 and 6.1.1.1)
;
P P 0.102 0.094
;International Tables for Crystallography
(1992, Vol. C, Tables 4.2.6.8 and 6.1.1.1)
;
S S 0.125 0.123
;International Tables for Crystallography
(1992, Vol. C, Tables 4.2.6.8 and 6.1.1.1)
;
Ti Ti 0.278 0.446
;International Tables for Crystallography
(1992, Vol. C, Tables 4.2.6.8 and 6.1.1.1)
;

loop_
_geom_angle_atom_site_label_1
_geom_angle_atom_site_label_2
_geom_angle_atom_site_label_3
_geom_angle
_geom_angle_site_symmetry_1
_geom_angle_site_symmetry_2
_geom_angle_site_symmetry_3
_geom_angle_publ_flag
Ti(1) Cu(1) Ti(2) 68.81(3) 1_555 1_555 1_555 yes
Ti(1) Cu(1) S(1) 54.37(4) 1_555 1_555 1_555 yes
Ti(1) Cu(1) S(3) 50.04(3) 1_555 1_555 1_555 yes
Ti(1) Cu(1) S(4) 104.32(4) 1_555 1_555 1_555 yes
Ti(1) Cu(1) P(1) 139.76(4) 1_555 1_555 1_555 yes
Ti(2) Cu(1) S(1) 54.14(4) 1_555 1_555 1_555 yes
Ti(2) Cu(1) S(3) 103.32(4) 1_555 1_555 1_555 yes
Ti(2) Cu(1) S(4) 50.10(3) 1_555 1_555 1_555 yes
Ti(2) Cu(1) P(1) 149.02(4) 1_555 1_555 1_555 yes
S(1) Cu(1) S(3) 103.77(5) 1_555 1_555 1_555 yes
S(1) Cu(1) S(4) 103.35(5) 1_555 1_555 1_555 yes
S(1) Cu(1) P(1) 125.22(5) 1_555 1_555 1_555 yes
S(3) Cu(1) S(4) 102.40(4) 1_555 1_555 1_555 yes
S(3) Cu(1) P(1) 106.23(5) 1_555 1_555 1_555 yes
S(4) Cu(1) P(1) 113.33(5) 1_555 1_555 1_555 yes
Ti(1) Cu(2) Ti(2) 68.27(3) 1_555 1_555 1_555 yes
Ti(1) Cu(2) S(2) 53.75(3) 1_555 1_555 1_555 yes
Ti(1) Cu(2) S(3) 49.90(3) 1_555 1_555 1_555 yes
Ti(1) Cu(2) S(4) 102.63(4) 1_555 1_555 1_555 yes
Ti(1) Cu(2) P(2) 144.95(4) 1_555 1_555 1_555 yes
Ti(2) Cu(2) S(2) 54.06(4) 1_555 1_555 1_555 yes
Ti(2) Cu(2) S(3) 103.54(4) 1_555 1_555 1_555 yes
Ti(2) Cu(2) S(4) 49.61(3) 1_555 1_555 1_555 yes
Ti(2) Cu(2) P(2) 139.76(4) 1_555 1_555 1_555 yes
S(2) Cu(2) S(3) 102.82(4) 1_555 1_555 1_555 yes
S(2) Cu(2) S(4) 103.06(5) 1_555 1_555 1_555 yes
S(2) Cu(2) P(2) 118.46(5) 1_555 1_555 1_555 yes
S(3) Cu(2) S(4) 102.04(4) 1_555 1_555 1_555 yes
S(3) Cu(2) P(2) 116.18(5) 1_555 1_555 1_555 yes
S(4) Cu(2) P(2) 112.22(5) 1_555 1_555 1_555 yes
Cu(1) Ti(1) Cu(2) 61.36(2) 1_555 1_555 1_555 yes
Cu(1) Ti(1) S(1) 51.59(3) 1_555 1_555 1_555 yes
Cu(1) Ti(1) S(2) 96.49(4) 1_555 1_555 1_555 yes
Cu(1) Ti(1) S(3) 54.87(3) 1_555 1_555 1_555 yes
Cu(1) Ti(1) C(1) 120.6(2) 1_555 1_555 1_555 yes
Cu(1) Ti(1) C(2) 114.5(2) 1_555 1_555 1_555 yes
Cu(1) Ti(1) C(3) 134.8(2) 1_555 1_555 1_555 yes
Cu(1) Ti(1) C(4) 168.8(2) 1_555 1_555 1_555 yes
Cu(1) Ti(1) C(5) 149.0(2) 1_555 1_555 1_555 yes
Cu(2) Ti(1) S(1) 96.50(4) 1_555 1_555 1_555 yes
Cu(2) Ti(1) S(2) 51.62(3) 1_555 1_555 1_555 yes
Cu(2) Ti(1) S(3) 53.78(3) 1_555 1_555 1_555 yes
Cu(2) Ti(1) C(1) 133.9(2) 1_555 1_555 1_555 yes
Cu(2) Ti(1) C(2) 164.7(2) 1_555 1_555 1_555 yes
Cu(2) Ti(1) C(3) 158.9(2) 1_555 1_555 1_555 yes
Cu(2) Ti(1) C(4) 129.3(2) 1_555 1_555 1_555 yes
Cu(2) Ti(1) C(5) 119.0(1) 1_555 1_555 1_555 yes
S(1) Ti(1) S(2) 92.01(5) 1_555 1_555 1_555 yes
S(1) Ti(1) S(3) 105.80(5) 1_555 1_555 1_555 yes
S(1) Ti(1) C(1) 120.7(2) 1_555 1_555 1_555 yes
S(1) Ti(1) C(2) 90.6(2) 1_555 1_555 1_555 yes
S(1) Ti(1) C(3) 89.4(2) 1_555 1_555 1_555 yes
S(1) Ti(1) C(4) 119.3(2) 1_555 1_555 1_555 yes
S(1) Ti(1) C(5) 144.4(1) 1_555 1_555 1_555 yes
S(2) Ti(1) S(3) 104.55(5) 1_555 1_555 1_555 yes
S(2) Ti(1) C(1) 140.5(2) 1_555 1_555 1_555 yes
S(2) Ti(1) C(2) 141.8(2) 1_555 1_555 1_555 yes
S(2) Ti(1) C(3) 108.2(2) 1_555 1_555 1_555 yes
S(2) Ti(1) C(4) 90.0(1) 1_555 1_555 1_555 yes
S(2) Ti(1) C(5) 106.7(2) 1_555 1_555 1_555 yes
S(3) Ti(1) C(1) 88.2(1) 1_555 1_555 1_555 yes
S(3) Ti(1) C(2) 111.3(2) 1_555 1_555 1_555 yes
S(3) Ti(1) C(3) 143.3(2) 1_555 1_555 1_555 yes
S(3) Ti(1) C(4) 132.1(2) 1_555 1_555 1_555 yes
S(3) Ti(1) C(5) 98.6(2) 1_555 1_555 1_555 yes
C(1) Ti(1) C(2) 33.2(2) 1_555 1_555 1_555 yes
C(1) Ti(1) C(3) 55.7(2) 1_555 1_555 1_555 yes
C(1) Ti(1) C(4) 56.0(2) 1_555 1_555 1_555 yes
C(1) Ti(1) C(5) 33.8(2) 1_555 1_555 1_555 yes
C(2) Ti(1) C(3) 33.8(2) 1_555 1_555 1_555 yes
C(2) Ti(1) C(4) 56.2(2) 1_555 1_555 1_555 yes
C(2) Ti(1) C(5) 56.0(2) 1_555 1_555 1_555 yes
C(3) Ti(1) C(4) 34.0(2) 1_555 1_555 1_555 yes
C(3) Ti(1) C(5) 56.2(2) 1_555 1_555 1_555 yes
C(4) Ti(1) C(5) 33.9(2) 1_555 1_555 1_555 yes
Cu(1) Ti(2) Cu(2) 61.26(2) 1_555 1_555 1_555 yes
Cu(1) Ti(2) S(1) 51.53(3) 1_555 1_555 1_555 yes
Cu(1) Ti(2) S(2) 96.01(4) 1_555 1_555 1_555 yes
Cu(1) Ti(2) S(4) 54.19(4) 1_555 1_555 1_555 yes
Cu(1) Ti(2) C(6) 129.5(3) 1_555 1_555 1_555 yes
Cu(1) Ti(2) C(7) 117.7(2) 1_555 1_555 1_555 yes
Cu(1) Ti(2) C(8) 132.5(3) 1_555 1_555 1_555 yes
Cu(1) Ti(2) C(9) 164.3(4) 1_555 1_555 1_555 yes
Cu(1) Ti(2) C(10) 158.9(4) 1_555 1_555 1_555 yes
Cu(2) Ti(2) S(1) 96.55(4) 1_555 1_555 1_555 yes
Cu(2) Ti(2) S(2) 51.50(3) 1_555 1_555 1_555 yes
Cu(2) Ti(2) S(4) 54.94(4) 1_555 1_555 1_555 yes
Cu(2) Ti(2) C(6) 126.6(3) 1_555 1_555 1_555 yes
Cu(2) Ti(2) C(7) 155.9(4) 1_555 1_555 1_555 yes
Cu(2) Ti(2) C(8) 163.2(4) 1_555 1_555 1_555 yes
Cu(2) Ti(2) C(9) 131.2(3) 1_555 1_555 1_555 yes
Cu(2) Ti(2) C(10) 116.1(2) 1_555 1_555 1_555 yes
S(1) Ti(2) S(2) 91.79(5) 1_555 1_555 1_555 yes
S(1) Ti(2) S(4) 104.80(5) 1_555 1_555 1_555 yes
S(1) Ti(2) C(6) 132.5(4) 1_555 1_555 1_555 yes
S(1) Ti(2) C(7) 100.0(3) 1_555 1_555 1_555 yes
S(1) Ti(2) C(8) 89.2(2) 1_555 1_555 1_555 yes
S(1) Ti(2) C(9) 113.5(4) 1_555 1_555 1_555 yes
S(1) Ti(2) C(10) 144.1(3) 1_555 1_555 1_555 yes
S(2) Ti(2) S(4) 105.79(5) 1_555 1_555 1_555 yes
S(2) Ti(2) C(6) 128.9(4) 1_555 1_555 1_555 yes
S(2) Ti(2) C(7) 144.3(2) 1_555 1_555 1_555 yes
S(2) Ti(2) C(8) 112.7(4) 1_555 1_555 1_555 yes
S(2) Ti(2) C(9) 88.5(2) 1_555 1_555 1_555 yes
S(2) Ti(2) C(10) 97.1(3) 1_555 1_555 1_555 yes
S(4) Ti(2) C(6) 88.2(2) 1_555 1_555 1_555 yes
S(4) Ti(2) C(7) 103.5(4) 1_555 1_555 1_555 yes
S(4) Ti(2) C(8) 138.5(3) 1_555 1_555 1_555 yes
S(4) Ti(2) C(9) 138.6(3) 1_555 1_555 1_555 yes
S(4) Ti(2) C(10) 106.0(4) 1_555 1_555 1_555 yes
C(6) Ti(2) C(7) 32.9(3) 1_555 1_555 1_555 yes
C(6) Ti(2) C(8) 55.7(3) 1_555 1_555 1_555 yes
C(6) Ti(2) C(9) 54.5(3) 1_555 1_555 1_555 yes
C(6) Ti(2) C(10) 32.7(3) 1_555 1_555 1_555 yes
C(7) Ti(2) C(8) 35.0(3) 1_555 1_555 1_555 yes
C(7) Ti(2) C(9) 55.8(3) 1_555 1_555 1_555 yes
C(7) Ti(2) C(10) 55.0(3) 1_555 1_555 1_555 yes
C(8) Ti(2) C(9) 33.4(2) 1_555 1_555 1_555 yes
C(8) Ti(2) C(10) 55.3(3) 1_555 1_555 1_555 yes
C(9) Ti(2) C(10) 32.8(3) 1_555 1_555 1_555 yes
Cu(1) S(1) Ti(1) 74.05(4) 1_555 1_555 1_555 yes
Cu(1) S(1) Ti(2) 74.33(4) 1_555 1_555 1_555 yes
Ti(1) S(1) Ti(2) 84.11(4) 1_555 1_555 1_555 yes
Cu(2) S(2) Ti(1) 74.63(4) 1_555 1_555 1_555 yes
Cu(2) S(2) Ti(2) 74.43(4) 1_555 1_555 1_555 yes
Ti(1) S(2) Ti(2) 84.03(4) 1_555 1_555 1_555 yes
Cu(1) S(3) Cu(2) 74.99(4) 1_555 1_555 1_555 yes
Cu(1) S(3) Ti(1) 75.09(4) 1_555 1_555 1_555 yes
Cu(2) S(3) Ti(1) 76.32(4) 1_555 1_555 1_555 yes
Cu(1) S(4) Cu(2) 74.55(4) 1_555 1_555 1_555 yes
Cu(1) S(4) Ti(2) 75.71(4) 1_555 1_555 1_555 yes
Cu(2) S(4) Ti(2) 75.45(4) 1_555 1_555 1_555 yes
Cu(1) P(1) C(11) 113.6(2) 1_555 1_555 1_555 yes
Cu(1) P(1) C(17) 116.7(1) 1_555 1_555 1_555 yes
Cu(1) P(1) C(23) 111.2(1) 1_555 1_555 1_555 yes
C(11) P(1) C(17) 102.6(2) 1_555 1_555 1_555 yes
C(11) P(1) C(23) 103.8(2) 1_555 1_555 1_555 yes
C(17) P(1) C(23) 107.9(2) 1_555 1_555 1_555 yes
Cu(2) P(2) C(29) 115.9(1) 1_555 1_555 1_555 yes
Cu(2) P(2) C(35) 116.2(1) 1_555 1_555 1_555 yes
Cu(2) P(2) C(41) 113.1(1) 1_555 1_555 1_555 yes
C(29) P(2) C(35) 103.2(2) 1_555 1_555 1_555 yes
C(29) P(2) C(41) 105.3(2) 1_555 1_555 1_555 yes
C(35) P(2) C(41) 101.4(2) 1_555 1_555 1_555 yes
Ti(1) C(1) C(2) 72.9(3) 1_555 1_555 1_555 yes
Ti(1) C(1) C(5) 72.6(3) 1_555 1_555 1_555 yes
Ti(1) C(1) H(1) 120.5(4) 1_555 1_555 1_555 no
C(2) C(1) C(5) 108.5(5) 1_555 1_555 1_555 yes
C(2) C(1) H(1) 125.7(8) 1_555 1_555 1_555 no
C(5) C(1) H(1) 125.8(7) 1_555 1_555 1_555 no
Ti(1) C(2) C(1) 73.9(3) 1_555 1_555 1_555 yes
Ti(1) C(2) C(3) 73.4(3) 1_555 1_555 1_555 yes
Ti(1) C(2) H(2) 118.9(4) 1_555 1_555 1_555 no
C(1) C(2) C(3) 108.6(6) 1_555 1_555 1_555 yes
C(1) C(2) H(2) 125.7(8) 1_555 1_555 1_555 no
C(3) C(2) H(2) 125.7(8) 1_555 1_555 1_555 no
Ti(1) C(3) C(2) 72.8(3) 1_555 1_555 1_555 yes
Ti(1) C(3) C(4) 73.3(3) 1_555 1_555 1_555 yes
Ti(1) C(3) H(3) 119.7(4) 1_555 1_555 1_555 no
C(2) C(3) C(4) 107.8(5) 1_555 1_555 1_555 yes
C(2) C(3) H(3) 126.1(9) 1_555 1_555 1_555 no
C(4) C(3) H(3) 126.1(9) 1_555 1_555 1_555 no
Ti(1) C(4) C(3) 72.7(3) 1_555 1_555 1_555 yes
Ti(1) C(4) C(5) 72.4(3) 1_555 1_555 1_555 yes
Ti(1) C(4) H(4) 120.4(4) 1_555 1_555 1_555 no
C(3) C(4) C(5) 107.2(5) 1_555 1_555 1_555 yes
C(3) C(4) H(4) 126.4(9) 1_555 1_555 1_555 no
C(5) C(4) H(4) 126.4(8) 1_555 1_555 1_555 no
Ti(1) C(5) C(1) 73.6(3) 1_555 1_555 1_555 yes
Ti(1) C(5) C(4) 73.7(3) 1_555 1_555 1_555 yes
Ti(1) C(5) H(5) 118.6(4) 1_555 1_555 1_555 no
C(1) C(5) C(4) 107.9(5) 1_555 1_555 1_555 yes
C(1) C(5) H(5) 126.0(7) 1_555 1_555 1_555 no
C(4) C(5) H(5) 126.0(8) 1_555 1_555 1_555 no
Ti(2) C(6) C(7) 72.9(4) 1_555 1_555 1_555 yes
Ti(2) C(6) C(10) 73.4(4) 1_555 1_555 1_555 yes
Ti(2) C(6) H(6) 120.1(5) 1_555 1_555 1_555 no
C(7) C(6) C(10) 109.5(9) 1_555 1_555 1_555 yes
C(7) C(6) H(6) 125(1) 1_555 1_555 1_555 no
C(10) C(6) H(6) 125(1) 1_555 1_555 1_555 no
Ti(2) C(7) C(6) 74.2(4) 1_555 1_555 1_555 yes
Ti(2) C(7) C(8) 73.5(4) 1_555 1_555 1_555 yes
Ti(2) C(7) H(7) 117.9(5) 1_555 1_555 1_555 no
C(6) C(7) C(8) 107.1(8) 1_555 1_555 1_555 yes
C(6) C(7) H(7) 126(1) 1_555 1_555 1_555 no
C(8) C(7) H(7) 126(1) 1_555 1_555 1_555 no
Ti(2) C(8) C(7) 71.6(4) 1_555 1_555 1_555 yes
Ti(2) C(8) C(9) 73.7(4) 1_555 1_555 1_555 yes
Ti(2) C(8) H(8) 119.5(5) 1_555 1_555 1_555 no
C(7) C(8) C(9) 105.4(7) 1_555 1_555 1_555 yes
C(7) C(8) H(8) 127(1) 1_555 1_555 1_555 no
C(9) C(8) H(8) 127(1) 1_555 1_555 1_555 no
Ti(2) C(9) C(8) 73.0(4) 1_555 1_555 1_555 yes
Ti(2) C(9) C(10) 72.7(4) 1_555 1_555 1_555 yes
Ti(2) C(9) H(9) 120.5(5) 1_555 1_555 1_555 no
C(8) C(9) C(10) 108.7(8) 1_555 1_555 1_555 yes
C(8) C(9) H(9) 125(1) 1_555 1_555 1_555 no
C(10) C(9) H(9) 125(1) 1_555 1_555 1_555 no
Ti(2) C(10) C(6) 73.9(4) 1_555 1_555 1_555 yes
Ti(2) C(10) C(9) 74.6(4) 1_555 1_555 1_555 yes
Ti(2) C(10) H(10) 118.0(5) 1_555 1_555 1_555 no
C(6) C(10) C(9) 109.3(9) 1_555 1_555 1_555 yes
C(6) C(10) H(10) 125(1) 1_555 1_555 1_555 no
C(9) C(10) H(10) 125(1) 1_555 1_555 1_555 no
P(1) C(11) C(12) 117.3(4) 1_555 1_555 1_555 yes
P(1) C(11) C(16) 123.5(4) 1_555 1_555 1_555 yes
C(12) C(11) C(16) 119.2(4) 1_555 1_555 1_555 yes
C(11) C(12) C(13) 120.5(5) 1_555 1_555 1_555 yes
C(11) C(12) H(11) 119.7(5) 1_555 1_555 1_555 no
C(13) C(12) H(11) 119.7(5) 1_555 1_555 1_555 no
C(12) C(13) C(14) 119.8(5) 1_555 1_555 1_555 yes
C(12) C(13) H(12) 120.1(6) 1_555 1_555 1_555 no
C(14) C(13) H(12) 120.1(6) 1_555 1_555 1_555 no
C(13) C(14) C(15) 120.9(5) 1_555 1_555 1_555 yes
C(13) C(14) H(13) 119.5(7) 1_555 1_555 1_555 no
C(15) C(14) H(13) 119.5(7) 1_555 1_555 1_555 no
C(14) C(15) C(16) 119.7(5) 1_555 1_555 1_555 yes
C(14) C(15) H(14) 120.2(6) 1_555 1_555 1_555 no
C(16) C(15) H(14) 120.2(7) 1_555 1_555 1_555 no
C(11) C(16) C(15) 119.8(5) 1_555 1_555 1_555 yes
C(11) C(16) H(15) 120.1(5) 1_555 1_555 1_555 no
C(15) C(16) H(15) 120.1(5) 1_555 1_555 1_555 no
P(1) C(17) C(18) 123.4(4) 1_555 1_555 1_555 yes
P(1) C(17) C(22) 118.3(3) 1_555 1_555 1_555 yes
C(18) C(17) C(22) 118.2(4) 1_555 1_555 1_555 yes
C(17) C(18) C(19) 120.5(5) 1_555 1_555 1_555 yes
C(17) C(18) H(16) 119.7(5) 1_555 1_555 1_555 no
C(19) C(18) H(16) 119.7(5) 1_555 1_555 1_555 no
C(18) C(19) C(20) 120.1(5) 1_555 1_555 1_555 yes
C(18) C(19) H(17) 119.9(6) 1_555 1_555 1_555 no
C(20) C(19) H(17) 119.9(6) 1_555 1_555 1_555 no
C(19) C(20) C(21) 120.1(5) 1_555 1_555 1_555 yes
C(19) C(20) H(18) 119.9(7) 1_555 1_555 1_555 no
C(21) C(20) H(18) 119.9(7) 1_555 1_555 1_555 no
C(20) C(21) C(22) 120.0(5) 1_555 1_555 1_555 yes
C(20) C(21) H(19) 120.0(6) 1_555 1_555 1_555 no
C(22) C(21) H(19) 120.0(6) 1_555 1_555 1_555 no
C(17) C(22) C(21) 121.0(5) 1_555 1_555 1_555 yes
C(17) C(22) H(20) 119.5(5) 1_555 1_555 1_555 no
C(21) C(22) H(20) 119.5(5) 1_555 1_555 1_555 no
P(1) C(23) C(24) 126.5(4) 1_555 1_555 1_555 yes
P(1) C(23) C(28) 115.7(3) 1_555 1_555 1_555 yes
C(24) C(23) C(28) 117.8(4) 1_555 1_555 1_555 yes
C(23) C(24) C(25) 120.4(5) 1_555 1_555 1_555 yes
C(23) C(24) H(21) 119.8(5) 1_555 1_555 1_555 no
C(25) C(24) H(21) 119.8(5) 1_555 1_555 1_555 no
C(24) C(25) C(26) 120.3(5) 1_555 1_555 1_555 yes
C(24) C(25) H(22) 119.9(6) 1_555 1_555 1_555 no
C(26) C(25) H(22) 119.9(6) 1_555 1_555 1_555 no
C(25) C(26) C(27) 120.0(5) 1_555 1_555 1_555 yes
C(25) C(26) H(23) 120.0(7) 1_555 1_555 1_555 no
C(27) C(26) H(23) 120.0(7) 1_555 1_555 1_555 no
C(26) C(27) C(28) 120.3(5) 1_555 1_555 1_555 yes
C(26) C(27) H(24) 119.9(6) 1_555 1_555 1_555 no
C(28) C(27) H(24) 119.9(6) 1_555 1_555 1_555 no
C(23) C(28) C(27) 121.2(5) 1_555 1_555 1_555 yes
C(23) C(28) H(25) 119.4(5) 1_555 1_555 1_555 no
C(27) C(28) H(25) 119.4(5) 1_555 1_555 1_555 no
P(2) C(29) C(30) 123.7(4) 1_555 1_555 1_555 yes
P(2) C(29) C(34) 117.9(4) 1_555 1_555 1_555 yes
C(30) C(29) C(34) 118.4(4) 1_555 1_555 1_555 yes
C(29) C(30) C(31) 120.4(5) 1_555 1_555 1_555 yes
C(29) C(30) H(26) 119.8(5) 1_555 1_555 1_555 no
C(31) C(30) H(26) 119.8(5) 1_555 1_555 1_555 no
C(30) C(31) C(32) 120.5(5) 1_555 1_555 1_555 yes
C(30) C(31) H(27) 119.8(7) 1_555 1_555 1_555 no
C(32) C(31) H(27) 119.8(6) 1_555 1_555 1_555 no
C(31) C(32) C(33) 119.8(5) 1_555 1_555 1_555 yes
C(31) C(32) H(28) 120.1(7) 1_555 1_555 1_555 no
C(33) C(32) H(28) 120.1(7) 1_555 1_555 1_555 no
C(32) C(33) C(34) 120.1(5) 1_555 1_555 1_555 yes
C(32) C(33) H(29) 119.9(6) 1_555 1_555 1_555 no
C(34) C(33) H(29) 119.9(6) 1_555 1_555 1_555 no
C(29) C(34) C(33) 120.7(5) 1_555 1_555 1_555 yes
C(29) C(34) H(30) 119.6(5) 1_555 1_555 1_555 no
C(33) C(34) H(30) 119.6(6) 1_555 1_555 1_555 no
P(2) C(35) C(36) 117.8(3) 1_555 1_555 1_555 yes
P(2) C(35) C(40) 123.5(3) 1_555 1_555 1_555 yes
C(36) C(35) C(40) 118.5(4) 1_555 1_555 1_555 yes
C(35) C(36) C(37) 120.9(4) 1_555 1_555 1_555 yes
C(35) C(36) H(31) 119.5(4) 1_555 1_555 1_555 no
C(37) C(36) H(31) 119.5(5) 1_555 1_555 1_555 no
C(36) C(37) C(38) 119.7(5) 1_555 1_555 1_555 yes
C(36) C(37) H(32) 120.1(5) 1_555 1_555 1_555 no
C(38) C(37) H(32) 120.1(5) 1_555 1_555 1_555 no
C(37) C(38) C(39) 119.9(5) 1_555 1_555 1_555 yes
C(37) C(38) H(33) 120.1(6) 1_555 1_555 1_555 no
C(39) C(38) H(33) 120.1(6) 1_555 1_555 1_555 no
C(38) C(39) C(40) 120.4(5) 1_555 1_555 1_555 yes
C(38) C(39) H(34) 119.8(5) 1_555 1_555 1_555 no
C(40) C(39) H(34) 119.8(6) 1_555 1_555 1_555 no
C(35) C(40) C(39) 120.6(4) 1_555 1_555 1_555 yes
C(35) C(40) H(35) 119.7(5) 1_555 1_555 1_555 no
C(39) C(40) H(35) 119.7(5) 1_555 1_555 1_555 no
P(2) C(41) C(42) 119.1(3) 1_555 1_555 1_555 yes
P(2) C(41) C(46) 123.2(3) 1_555 1_555 1_555 yes
C(42) C(41) C(46) 117.6(4) 1_555 1_555 1_555 yes
C(41) C(42) C(43) 120.6(5) 1_555 1_555 1_555 yes
C(41) C(42) H(36) 119.7(5) 1_555 1_555 1_555 no
C(43) C(42) H(36) 119.7(5) 1_555 1_555 1_555 no
C(42) C(43) C(44) 120.7(5) 1_555 1_555 1_555 yes
C(42) C(43) H(37) 119.7(6) 1_555 1_555 1_555 no
C(44) C(43) H(37) 119.6(6) 1_555 1_555 1_555 no
C(43) C(44) C(45) 119.4(5) 1_555 1_555 1_555 yes
C(43) C(44) H(38) 120.3(5) 1_555 1_555 1_555 no
C(45) C(44) H(38) 120.3(5) 1_555 1_555 1_555 no
C(44) C(45) C(46) 120.5(4) 1_555 1_555 1_555 yes
C(44) C(45) H(39) 119.7(5) 1_555 1_555 1_555 no
C(46) C(45) H(39) 119.8(5) 1_555 1_555 1_555 no
C(41) C(46) C(45) 121.2(4) 1_555 1_555 1_555 yes
C(41) C(46) H(40) 119.4(5) 1_555 1_555 1_555 no
C(45) C(46) H(40) 119.4(5) 1_555 1_555 1_555 no

loop_
_geom_bond_atom_site_label_1
_geom_bond_atom_site_label_2
_geom_bond_distance
_geom_bond_site_symmetry_1
_geom_bond_site_symmetry_2
_geom_bond_publ_flag
Cu(1) Ti(1) 2.8093(9) 1_555 1_555 yes
Cu(1) Ti(2) 2.8155(9) 1_555 1_555 yes
Cu(1) S(1) 2.289(1) 1_555 1_555 yes
Cu(1) S(3) 2.378(1) 1_555 1_555 yes
Cu(1) S(4) 2.356(1) 1_555 1_555 yes
Cu(1) P(1) 2.229(1) 1_555 1_555 yes
Cu(2) Ti(1) 2.8306(9) 1_555 1_555 yes
Cu(2) Ti(2) 2.833(1) 1_555 1_555 yes
Cu(2) S(2) 2.301(1) 1_555 1_555 yes
Cu(2) S(3) 2.350(1) 1_555 1_555 yes
Cu(2) S(4) 2.396(1) 1_555 1_555 yes
Cu(2) P(2) 2.230(1) 1_555 1_555 yes
Ti(1) S(1) 2.375(1) 1_555 1_555 yes
Ti(1) S(2) 2.367(1) 1_555 1_555 yes
Ti(1) S(3) 2.228(1) 1_555 1_555 yes
Ti(1) C(1) 2.364(5) 1_555 1_555 yes
Ti(1) C(2) 2.352(5) 1_555 1_555 yes
Ti(1) C(3) 2.360(5) 1_555 1_555 yes
Ti(1) C(4) 2.368(5) 1_555 1_555 yes
Ti(1) C(5) 2.352(5) 1_555 1_555 yes
Ti(2) S(1) 2.370(1) 1_555 1_555 yes
Ti(2) S(2) 2.381(1) 1_555 1_555 yes
Ti(2) S(4) 2.229(1) 1_555 1_555 yes
Ti(2) C(6) 2.348(7) 1_555 1_555 yes
Ti(2) C(7) 2.332(6) 1_555 1_555 yes
Ti(2) C(8) 2.357(6) 1_555 1_555 yes
Ti(2) C(9) 2.366(6) 1_555 1_555 yes
Ti(2) C(10) 2.343(7) 1_555 1_555 yes
P(1) C(11) 1.831(4) 1_555 1_555 yes
P(1) C(17) 1.820(4) 1_555 1_555 yes
P(1) C(23) 1.821(4) 1_555 1_555 yes
P(2) C(29) 1.830(4) 1_555 1_555 yes
P(2) C(35) 1.829(4) 1_555 1_555 yes
P(2) C(41) 1.826(4) 1_555 1_555 yes
C(1) C(2) 1.349(7) 1_555 1_555 yes
C(1) C(5) 1.372(7) 1_555 1_555 yes
C(2) C(3) 1.370(8) 1_555 1_555 yes
C(3) C(4) 1.383(8) 1_555 1_555 yes
C(4) C(5) 1.377(8) 1_555 1_555 yes
C(6) C(7) 1.32(1) 1_555 1_555 yes
C(6) C(10) 1.32(1) 1_555 1_555 yes
C(7) C(8) 1.41(1) 1_555 1_555 yes
C(8) C(9) 1.356(10) 1_555 1_555 yes
C(9) C(10) 1.33(1) 1_555 1_555 yes
C(11) C(12) 1.388(6) 1_555 1_555 yes
C(11) C(16) 1.377(6) 1_555 1_555 yes
C(12) C(13) 1.374(6) 1_555 1_555 yes
C(13) C(14) 1.363(8) 1_555 1_555 yes
C(14) C(15) 1.365(8) 1_555 1_555 yes
C(15) C(16) 1.394(7) 1_555 1_555 yes
C(17) C(18) 1.388(6) 1_555 1_555 yes
C(17) C(22) 1.373(6) 1_555 1_555 yes
C(18) C(19) 1.386(7) 1_555 1_555 yes
C(19) C(20) 1.363(8) 1_555 1_555 yes
C(20) C(21) 1.365(8) 1_555 1_555 yes
C(21) C(22) 1.388(6) 1_555 1_555 yes
C(23) C(24) 1.380(6) 1_555 1_555 yes
C(23) C(28) 1.391(6) 1_555 1_555 yes
C(24) C(25) 1.397(7) 1_555 1_555 yes
C(25) C(26) 1.368(7) 1_555 1_555 yes
C(26) C(27) 1.356(8) 1_555 1_555 yes
C(27) C(28) 1.380(6) 1_555 1_555 yes
C(29) C(30) 1.383(6) 1_555 1_555 yes
C(29) C(34) 1.379(6) 1_555 1_555 yes
C(30) C(31) 1.391(7) 1_555 1_555 yes
C(31) C(32) 1.362(8) 1_555 1_555 yes
C(32) C(33) 1.368(8) 1_555 1_555 yes
C(33) C(34) 1.391(7) 1_555 1_555 yes
C(35) C(36) 1.382(6) 1_555 1_555 yes
C(35) C(40) 1.393(6) 1_555 1_555 yes
C(36) C(37) 1.386(6) 1_555 1_555 yes
C(37) C(38) 1.381(6) 1_555 1_555 yes
C(38) C(39) 1.373(7) 1_555 1_555 yes
C(39) C(40) 1.379(6) 1_555 1_555 yes
C(41) C(42) 1.386(6) 1_555 1_555 yes
C(41) C(46) 1.384(6) 1_555 1_555 yes
C(42) C(43) 1.377(7) 1_555 1_555 yes
C(43) C(44) 1.367(7) 1_555 1_555 yes
C(44) C(45) 1.361(6) 1_555 1_555 yes
C(45) C(46) 1.373(6) 1_555 1_555 yes

loop_
_geom_contact_atom_site_label_1
_geom_contact_atom_site_label_2
_geom_contact_distance
_geom_contact_site_symmetry_1
_geom_contact_site_symmetry_2
Cu(1) Ti(1) 2.8093(9) 1_555 1_555
Cu(1) Ti(2) 2.8155(9) 1_555 1_555
Cu(2) Ti(1) 2.8306(9) 1_555 1_555
Cu(2) Ti(2) 2.833(1) 1_555 1_555
S(3) C(14) 3.547(6) 1_555 6_545
C(10) C(26) 3.402(9) 1_555 3_555
C(22) C(44) 3.459(7) 1_555 3_555

loop_
_geom_torsion_atom_site_label_1
_geom_torsion_atom_site_label_2
_geom_torsion_atom_site_label_3
_geom_torsion_atom_site_label_4
_geom_torsion
_geom_torsion_site_symmetry_1
_geom_torsion_site_symmetry_2
_geom_torsion_site_symmetry_3
_geom_torsion_site_symmetry_4
_geom_torsion_publ_flag
Cu(1) Ti(1) Cu(2) Ti(2) -66.05(2) 1_555 1_555 1_555 1_555 yes
Cu(1) Ti(1) Cu(2) S(2) -126.63(4) 1_555 1_555 1_555 1_555 yes
Cu(1) Ti(1) Cu(2) S(3) 65.63(4) 1_555 1_555 1_555 1_555 yes
Cu(1) Ti(1) Cu(2) S(4) -29.58(4) 1_555 1_555 1_555 1_555 yes
Cu(1) Ti(1) Cu(2) P(2) 144.31(7) 1_555 1_555 1_555 1_555 yes
Cu(1) Ti(1) S(1) Ti(2) 75.35(4) 1_555 1_555 1_555 1_555 yes
Cu(1) Ti(1) S(2) Cu(2) 45.14(3) 1_555 1_555 1_555 1_555 yes
Cu(1) Ti(1) S(2) Ti(2) -30.32(4) 1_555 1_555 1_555 1_555 yes
Cu(1) Ti(1) S(3) Cu(2) -77.82(3) 1_555 1_555 1_555 1_555 yes
Cu(1) Ti(1) C(1) C(2) 88.6(4) 1_555 1_555 1_555 1_555 yes
Cu(1) Ti(1) C(1) C(5) -155.0(3) 1_555 1_555 1_555 1_555 yes
Cu(1) Ti(1) C(2) C(1) -109.0(4) 1_555 1_555 1_555 1_555 yes
Cu(1) Ti(1) C(2) C(3) 135.4(4) 1_555 1_555 1_555 1_555 yes
Cu(1) Ti(1) C(3) C(2) -64.3(4) 1_555 1_555 1_555 1_555 yes
Cu(1) Ti(1) C(3) C(4) -179.6(3) 1_555 1_555 1_555 1_555 yes
Cu(1) Ti(1) C(4) C(3) 1(1) 1_555 1_555 1_555 1_555 yes
Cu(1) Ti(1) C(4) C(5) -113.6(9) 1_555 1_555 1_555 1_555 yes
Cu(1) Ti(1) C(5) C(1) 44.9(5) 1_555 1_555 1_555 1_555 yes
Cu(1) Ti(1) C(5) C(4) 159.8(3) 1_555 1_555 1_555 1_555 yes
Cu(1) Ti(2) Cu(2) Ti(1) 65.89(2) 1_555 1_555 1_555 1_555 yes
Cu(1) Ti(2) Cu(2) S(2) 126.06(4) 1_555 1_555 1_555 1_555 yes
Cu(1) Ti(2) Cu(2) S(3) 29.90(4) 1_555 1_555 1_555 1_555 yes
Cu(1) Ti(2) Cu(2) S(4) -64.51(4) 1_555 1_555 1_555 1_555 yes
Cu(1) Ti(2) Cu(2) P(2) -140.81(6) 1_555 1_555 1_555 1_555 yes
Cu(1) Ti(2) S(1) Ti(1) -75.05(4) 1_555 1_555 1_555 1_555 yes
Cu(1) Ti(2) S(2) Cu(2) -45.46(3) 1_555 1_555 1_555 1_555 yes
Cu(1) Ti(2) S(2) Ti(1) 30.21(4) 1_555 1_555 1_555 1_555 yes
Cu(1) Ti(2) S(4) Cu(2) 77.41(3) 1_555 1_555 1_555 1_555 yes
Cu(1) Ti(2) C(6) C(7) -80.5(7) 1_555 1_555 1_555 1_555 yes
Cu(1) Ti(2) C(6) C(10) 162.4(6) 1_555 1_555 1_555 1_555 yes
Cu(1) Ti(2) C(7) C(6) 120.7(6) 1_555 1_555 1_555 1_555 yes
Cu(1) Ti(2) C(7) C(8) -125.5(6) 1_555 1_555 1_555 1_555 yes
Cu(1) Ti(2) C(8) C(7) 77.9(6) 1_555 1_555 1_555 1_555 yes
Cu(1) Ti(2) C(8) C(9) -169.2(5) 1_555 1_555 1_555 1_555 yes
Cu(1) Ti(2) C(9) C(8) 30(1) 1_555 1_555 1_555 1_555 yes
Cu(1) Ti(2) C(9) C(10) 147.3(8) 1_555 1_555 1_555 1_555 yes
Cu(1) Ti(2) C(10) C(6) -40(1) 1_555 1_555 1_555 1_555 yes
Cu(1) Ti(2) C(10) C(9) -156.1(6) 1_555 1_555 1_555 1_555 yes
Cu(1) S(1) Ti(1) Cu(2) -45.10(3) 1_555 1_555 1_555 1_555 yes
Cu(1) S(1) Ti(1) S(2) -96.69(4) 1_555 1_555 1_555 1_555 yes
Cu(1) S(1) Ti(1) S(3) 9.04(5) 1_555 1_555 1_555 1_555 yes
Cu(1) S(1) Ti(1) C(1) 106.5(2) 1_555 1_555 1_555 1_555 yes
Cu(1) S(1) Ti(1) C(2) 121.4(2) 1_555 1_555 1_555 1_555 yes
Cu(1) S(1) Ti(1) C(3) 155.2(2) 1_555 1_555 1_555 1_555 yes
Cu(1) S(1) Ti(1) C(4) 172.2(2) 1_555 1_555 1_555 1_555 yes
Cu(1) S(1) Ti(1) C(5) 140.5(3) 1_555 1_555 1_555 1_555 yes
Cu(1) S(1) Ti(2) Cu(2) 44.82(3) 1_555 1_555 1_555 1_555 yes
Cu(1) S(1) Ti(2) S(2) 96.26(4) 1_555 1_555 1_555 1_555 yes
Cu(1) S(1) Ti(2) S(4) -10.59(5) 1_555 1_555 1_555 1_555 yes
Cu(1) S(1) Ti(2) C(6) -112.0(3) 1_555 1_555 1_555 1_555 yes
Cu(1) S(1) Ti(2) C(7) -117.6(3) 1_555 1_555 1_555 1_555 yes
Cu(1) S(1) Ti(2) C(8) -151.0(4) 1_555 1_555 1_555 1_555 yes
Cu(1) S(1) Ti(2) C(9) -174.6(2) 1_555 1_555 1_555 1_555 yes
Cu(1) S(1) Ti(2) C(10) -159.1(6) 1_555 1_555 1_555 1_555 yes
Cu(1) S(3) Cu(2) Ti(1) -77.94(4) 1_555 1_555 1_555 1_555 yes
Cu(1) S(3) Cu(2) Ti(2) -32.40(4) 1_555 1_555 1_555 1_555 yes
Cu(1) S(3) Cu(2) S(2) -88.05(4) 1_555 1_555 1_555 1_555 yes
Cu(1) S(3) Cu(2) S(4) 18.54(4) 1_555 1_555 1_555 1_555 yes
Cu(1) S(3) Cu(2) P(2) 140.92(5) 1_555 1_555 1_555 1_555 yes
Cu(1) S(3) Ti(1) Cu(2) 77.82(3) 1_555 1_555 1_555 1_555 yes
Cu(1) S(3) Ti(1) S(1) -8.65(5) 1_555 1_555 1_555 1_555 yes
Cu(1) S(3) Ti(1) S(2) 87.72(5) 1_555 1_555 1_555 1_555 yes
Cu(1) S(3) Ti(1) C(1) -130.2(2) 1_555 1_555 1_555 1_555 yes
Cu(1) S(3) Ti(1) C(2) -105.7(2) 1_555 1_555 1_555 1_555 yes
Cu(1) S(3) Ti(1) C(3) -119.9(3) 1_555 1_555 1_555 1_555 yes
Cu(1) S(3) Ti(1) C(4) -168.8(2) 1_555 1_555 1_555 1_555 yes
Cu(1) S(3) Ti(1) C(5) -162.4(2) 1_555 1_555 1_555 1_555 yes
Cu(1) S(4) Cu(2) Ti(1) 32.41(4) 1_555 1_555 1_555 1_555 yes
Cu(1) S(4) Cu(2) Ti(2) 78.88(4) 1_555 1_555 1_555 1_555 yes
Cu(1) S(4) Cu(2) S(2) 87.65(4) 1_555 1_555 1_555 1_555 yes
Cu(1) S(4) Cu(2) S(3) -18.75(4) 1_555 1_555 1_555 1_555 yes
Cu(1) S(4) Cu(2) P(2) -143.81(4) 1_555 1_555 1_555 1_555 yes
Cu(1) S(4) Ti(2) Cu(2) -77.41(3) 1_555 1_555 1_555 1_555 yes
Cu(1) S(4) Ti(2) S(1) 10.22(5) 1_555 1_555 1_555 1_555 yes
Cu(1) S(4) Ti(2) S(2) -85.99(5) 1_555 1_555 1_555 1_555 yes
Cu(1) S(4) Ti(2) C(6) 143.9(4) 1_555 1_555 1_555 1_555 yes
Cu(1) S(4) Ti(2) C(7) 114.6(3) 1_555 1_555 1_555 1_555 yes
Cu(1) S(4) Ti(2) C(8) 116.3(4) 1_555 1_555 1_555 1_555 yes
Cu(1) S(4) Ti(2) C(9) 167.7(4) 1_555 1_555 1_555 1_555 yes
Cu(1) S(4) Ti(2) C(10) 171.6(3) 1_555 1_555 1_555 1_555 yes
Cu(1) P(1) C(11) C(12) -33.9(4) 1_555 1_555 1_555 1_555 yes
Cu(1) P(1) C(11) C(16) 146.3(3) 1_555 1_555 1_555 1_555 yes
Cu(1) P(1) C(17) C(18) 175.2(4) 1_555 1_555 1_555 1_555 yes
Cu(1) P(1) C(17) C(22) -2.3(4) 1_555 1_555 1_555 1_555 yes
Cu(1) P(1) C(23) C(24) 134.8(4) 1_555 1_555 1_555 1_555 yes
Cu(1) P(1) C(23) C(28) -44.2(4) 1_555 1_555 1_555 1_555 yes
Cu(2) Ti(1) Cu(1) Ti(2) 66.37(2) 1_555 1_555 1_555 1_555 yes
Cu(2) Ti(1) Cu(1) S(1) 126.69(4) 1_555 1_555 1_555 1_555 yes
Cu(2) Ti(1) Cu(1) S(3) -63.96(4) 1_555 1_555 1_555 1_555 yes
Cu(2) Ti(1) Cu(1) S(4) 30.36(4) 1_555 1_555 1_555 1_555 yes
Cu(2) Ti(1) Cu(1) P(1) -128.75(6) 1_555 1_555 1_555 1_555 yes
Cu(2) Ti(1) S(1) Ti(2) 30.25(4) 1_555 1_555 1_555 1_555 yes
Cu(2) Ti(1) S(2) Ti(2) -75.46(4) 1_555 1_555 1_555 1_555 yes
Cu(2) Ti(1) C(1) C(2) 166.9(3) 1_555 1_555 1_555 1_555 yes
Cu(2) Ti(1) C(1) C(5) -76.7(4) 1_555 1_555 1_555 1_555 yes
Cu(2) Ti(1) C(2) C(1) -38.4(8) 1_555 1_555 1_555 1_555 yes
Cu(2) Ti(1) C(2) C(3) -154.0(5) 1_555 1_555 1_555 1_555 yes
Cu(2) Ti(1) C(3) C(2) 161.3(3) 1_555 1_555 1_555 1_555 yes
Cu(2) Ti(1) C(3) C(4) 46.0(6) 1_555 1_555 1_555 1_555 yes
Cu(2) Ti(1) C(4) C(3) -160.5(3) 1_555 1_555 1_555 1_555 yes
Cu(2) Ti(1) C(4) C(5) 84.5(4) 1_555 1_555 1_555 1_555 yes
Cu(2) Ti(1) C(5) C(1) 126.8(3) 1_555 1_555 1_555 1_555 yes
Cu(2) Ti(1) C(5) C(4) -118.4(4) 1_555 1_555 1_555 1_555 yes
Cu(2) Ti(2) Cu(1) Ti(1) -66.40(2) 1_555 1_555 1_555 1_555 yes
Cu(2) Ti(2) Cu(1) S(1) -127.01(4) 1_555 1_555 1_555 1_555 yes
Cu(2) Ti(2) Cu(1) S(3) -29.49(3) 1_555 1_555 1_555 1_555 yes
Cu(2) Ti(2) Cu(1) S(4) 65.65(4) 1_555 1_555 1_555 1_555 yes
Cu(2) Ti(2) Cu(1) P(1) 132.72(8) 1_555 1_555 1_555 1_555 yes
Cu(2) Ti(2) S(1) Ti(1) -30.23(4) 1_555 1_555 1_555 1_555 yes
Cu(2) Ti(2) S(2) Ti(1) 75.67(4) 1_555 1_555 1_555 1_555 yes
Cu(2) Ti(2) C(6) C(7) -161.1(6) 1_555 1_555 1_555 1_555 yes
Cu(2) Ti(2) C(6) C(10) 81.9(7) 1_555 1_555 1_555 1_555 yes
Cu(2) Ti(2) C(7) C(6) 39.6(10) 1_555 1_555 1_555 1_555 yes
Cu(2) Ti(2) C(7) C(8) 153.4(6) 1_555 1_555 1_555 1_555 yes
Cu(2) Ti(2) C(8) C(7) -140.7(9) 1_555 1_555 1_555 1_555 yes
Cu(2) Ti(2) C(8) C(9) -27(1) 1_555 1_555 1_555 1_555 yes
Cu(2) Ti(2) C(9) C(8) 169.7(6) 1_555 1_555 1_555 1_555 yes
Cu(2) Ti(2) C(9) C(10) -73.8(7) 1_555 1_555 1_555 1_555 yes
Cu(2) Ti(2) C(10) C(6) -117.7(7) 1_555 1_555 1_555 1_555 yes
Cu(2) Ti(2) C(10) C(9) 126.4(6) 1_555 1_555 1_555 1_555 yes
Cu(2) S(2) Ti(1) S(1) 96.70(4) 1_555 1_555 1_555 1_555 yes
Cu(2) S(2) Ti(1) S(3) -10.19(5) 1_555 1_555 1_555 1_555 yes
Cu(2) S(2) Ti(1) C(1) -115.5(2) 1_555 1_555 1_555 1_555 yes
Cu(2) S(2) Ti(1) C(2) -169.8(3) 1_555 1_555 1_555 1_555 yes
Cu(2) S(2) Ti(1) C(3) -173.2(2) 1_555 1_555 1_555 1_555 yes
Cu(2) S(2) Ti(1) C(4) -144.0(2) 1_555 1_555 1_555 1_555 yes
Cu(2) S(2) Ti(1) C(5) -114.1(1) 1_555 1_555 1_555 1_555 yes
Cu(2) S(2) Ti(2) S(1) -96.95(4) 1_555 1_555 1_555 1_555 yes
Cu(2) S(2) Ti(2) S(4) 8.98(5) 1_555 1_555 1_555 1_555 yes
Cu(2) S(2) Ti(2) C(6) 109.7(3) 1_555 1_555 1_555 1_555 yes
Cu(2) S(2) Ti(2) C(7) 153.1(6) 1_555 1_555 1_555 1_555 yes
Cu(2) S(2) Ti(2) C(8) 173.2(2) 1_555 1_555 1_555 1_555 yes
Cu(2) S(2) Ti(2) C(9) 149.6(4) 1_555 1_555 1_555 1_555 yes
Cu(2) S(2) Ti(2) C(10) 117.9(3) 1_555 1_555 1_555 1_555 yes
Cu(2) S(3) Cu(1) Ti(1) 79.52(4) 1_555 1_555 1_555 1_555 yes
Cu(2) S(3) Cu(1) Ti(2) 32.59(4) 1_555 1_555 1_555 1_555 yes
Cu(2) S(3) Cu(1) S(1) 88.41(4) 1_555 1_555 1_555 1_555 yes
Cu(2) S(3) Cu(1) S(4) -18.88(4) 1_555 1_555 1_555 1_555 yes
Cu(2) S(3) Cu(1) P(1) -137.98(4) 1_555 1_555 1_555 1_555 yes
Cu(2) S(3) Ti(1) S(1) -86.47(5) 1_555 1_555 1_555 1_555 yes
Cu(2) S(3) Ti(1) S(2) 9.90(5) 1_555 1_555 1_555 1_555 yes
Cu(2) S(3) Ti(1) C(1) 152.0(2) 1_555 1_555 1_555 1_555 yes
Cu(2) S(3) Ti(1) C(2) 176.5(2) 1_555 1_555 1_555 1_555 yes
Cu(2) S(3) Ti(1) C(3) 162.3(3) 1_555 1_555 1_555 1_555 yes
Cu(2) S(3) Ti(1) C(4) 113.4(2) 1_555 1_555 1_555 1_555 yes
Cu(2) S(3) Ti(1) C(5) 119.7(2) 1_555 1_555 1_555 1_555 yes
Cu(2) S(4) Cu(1) Ti(1) -32.94(4) 1_555 1_555 1_555 1_555 yes
Cu(2) S(4) Cu(1) Ti(2) -78.55(4) 1_555 1_555 1_555 1_555 yes
Cu(2) S(4) Cu(1) S(1) -89.07(4) 1_555 1_555 1_555 1_555 yes
Cu(2) S(4) Cu(1) S(3) 18.55(4) 1_555 1_555 1_555 1_555 yes
Cu(2) S(4) Cu(1) P(1) 132.53(5) 1_555 1_555 1_555 1_555 yes
Cu(2) S(4) Ti(2) S(1) 87.63(5) 1_555 1_555 1_555 1_555 yes
Cu(2) S(4) Ti(2) S(2) -8.58(5) 1_555 1_555 1_555 1_555 yes
Cu(2) S(4) Ti(2) C(6) -138.6(4) 1_555 1_555 1_555 1_555 yes
Cu(2) S(4) Ti(2) C(7) -168.0(3) 1_555 1_555 1_555 1_555 yes
Cu(2) S(4) Ti(2) C(8) -166.3(4) 1_555 1_555 1_555 1_555 yes
Cu(2) S(4) Ti(2) C(9) -114.9(4) 1_555 1_555 1_555 1_555 yes
Cu(2) S(4) Ti(2) C(10) -111.0(3) 1_555 1_555 1_555 1_555 yes
Cu(2) P(2) C(29) C(30) -130.2(4) 1_555 1_555 1_555 1_555 yes
Cu(2) P(2) C(29) C(34) 50.5(4) 1_555 1_555 1_555 1_555 yes
Cu(2) P(2) C(35) C(36) 43.7(4) 1_555 1_555 1_555 1_555 yes
Cu(2) P(2) C(35) C(40) -142.5(3) 1_555 1_555 1_555 1_555 yes
Cu(2) P(2) C(41) C(42) 33.0(4) 1_555 1_555 1_555 1_555 yes
Cu(2) P(2) C(41) C(46) -143.0(3) 1_555 1_555 1_555 1_555 yes
Ti(1) Cu(1) Ti(2) S(1) 60.61(4) 1_555 1_555 1_555 1_555 yes
Ti(1) Cu(1) Ti(2) S(2) -26.89(4) 1_555 1_555 1_555 1_555 yes
Ti(1) Cu(1) Ti(2) S(4) -132.05(5) 1_555 1_555 1_555 1_555 yes
Ti(1) Cu(1) Ti(2) C(6) 178.2(4) 1_555 1_555 1_555 1_555 yes
Ti(1) Cu(1) Ti(2) C(7) 141.0(5) 1_555 1_555 1_555 1_555 yes
Ti(1) Cu(1) Ti(2) C(8) 101.7(4) 1_555 1_555 1_555 1_555 yes
Ti(1) Cu(1) Ti(2) C(9) 79.3(6) 1_555 1_555 1_555 1_555 yes
Ti(1) Cu(1) Ti(2) C(10) -154.9(6) 1_555 1_555 1_555 1_555 yes
Ti(1) Cu(1) S(1) Ti(2) -88.25(4) 1_555 1_555 1_555 1_555 yes
Ti(1) Cu(1) S(4) Ti(2) 45.60(4) 1_555 1_555 1_555 1_555 yes
Ti(1) Cu(1) P(1) C(11) 18.2(2) 1_555 1_555 1_555 1_555 yes
Ti(1) Cu(1) P(1) C(17) -100.8(2) 1_555 1_555 1_555 1_555 yes
Ti(1) Cu(1) P(1) C(23) 134.8(2) 1_555 1_555 1_555 1_555 yes
Ti(1) Cu(2) Ti(2) S(1) 26.89(4) 1_555 1_555 1_555 1_555 yes
Ti(1) Cu(2) Ti(2) S(2) -60.17(4) 1_555 1_555 1_555 1_555 yes
Ti(1) Cu(2) Ti(2) S(4) 130.40(5) 1_555 1_555 1_555 1_555 yes
Ti(1) Cu(2) Ti(2) C(6) -174.3(4) 1_555 1_555 1_555 1_555 yes
Ti(1) Cu(2) Ti(2) C(7) 160.2(5) 1_555 1_555 1_555 1_555 yes
Ti(1) Cu(2) Ti(2) C(8) -82.5(6) 1_555 1_555 1_555 1_555 yes
Ti(1) Cu(2) Ti(2) C(9) -102.4(4) 1_555 1_555 1_555 1_555 yes
Ti(1) Cu(2) Ti(2) C(10) -137.8(5) 1_555 1_555 1_555 1_555 yes
Ti(1) Cu(2) S(2) Ti(2) 87.97(4) 1_555 1_555 1_555 1_555 yes
Ti(1) Cu(2) S(4) Ti(2) -46.47(4) 1_555 1_555 1_555 1_555 yes
Ti(1) Cu(2) P(2) C(29) -105.7(2) 1_555 1_555 1_555 1_555 yes
Ti(1) Cu(2) P(2) C(35) 15.7(2) 1_555 1_555 1_555 1_555 yes
Ti(1) Cu(2) P(2) C(41) 132.5(2) 1_555 1_555 1_555 1_555 yes
Ti(1) S(1) Cu(1) Ti(2) 88.25(4) 1_555 1_555 1_555 1_555 yes
Ti(1) S(1) Cu(1) S(3) -8.38(5) 1_555 1_555 1_555 1_555 yes
Ti(1) S(1) Cu(1) S(4) 98.20(4) 1_555 1_555 1_555 1_555 yes
Ti(1) S(1) Cu(1) P(1) -130.07(5) 1_555 1_555 1_555 1_555 yes
Ti(1) S(1) Ti(2) S(2) 21.21(5) 1_555 1_555 1_555 1_555 yes
Ti(1) S(1) Ti(2) S(4) -85.64(5) 1_555 1_555 1_555 1_555 yes
Ti(1) S(1) Ti(2) C(6) 173.0(3) 1_555 1_555 1_555 1_555 yes
Ti(1) S(1) Ti(2) C(7) 167.3(3) 1_555 1_555 1_555 1_555 yes
Ti(1) S(1) Ti(2) C(8) 133.9(4) 1_555 1_555 1_555 1_555 yes
Ti(1) S(1) Ti(2) C(9) 110.4(2) 1_555 1_555 1_555 1_555 yes
Ti(1) S(1) Ti(2) C(10) 125.9(6) 1_555 1_555 1_555 1_555 yes
Ti(1) S(2) Cu(2) Ti(2) -87.97(4) 1_555 1_555 1_555 1_555 yes
Ti(1) S(2) Cu(2) S(3) 9.59(5) 1_555 1_555 1_555 1_555 yes
Ti(1) S(2) Cu(2) S(4) -96.22(4) 1_555 1_555 1_555 1_555 yes
Ti(1) S(2) Cu(2) P(2) 139.23(5) 1_555 1_555 1_555 1_555 yes
Ti(1) S(2) Ti(2) S(1) -21.28(5) 1_555 1_555 1_555 1_555 yes
Ti(1) S(2) Ti(2) S(4) 84.65(5) 1_555 1_555 1_555 1_555 yes
Ti(1) S(2) Ti(2) C(6) -174.7(3) 1_555 1_555 1_555 1_555 yes
Ti(1) S(2) Ti(2) C(7) -131.3(6) 1_555 1_555 1_555 1_555 yes
Ti(1) S(2) Ti(2) C(8) -111.2(2) 1_555 1_555 1_555 1_555 yes
Ti(1) S(2) Ti(2) C(9) -134.7(4) 1_555 1_555 1_555 1_555 yes
Ti(1) S(2) Ti(2) C(10) -166.4(3) 1_555 1_555 1_555 1_555 yes
Ti(1) S(3) Cu(1) Ti(2) -46.93(4) 1_555 1_555 1_555 1_555 yes
Ti(1) S(3) Cu(1) S(1) 8.89(5) 1_555 1_555 1_555 1_555 yes
Ti(1) S(3) Cu(1) S(4) -98.40(5) 1_555 1_555 1_555 1_555 yes
Ti(1) S(3) Cu(1) P(1) 142.50(5) 1_555 1_555 1_555 1_555 yes
Ti(1) S(3) Cu(2) Ti(2) 45.53(4) 1_555 1_555 1_555 1_555 yes
Ti(1) S(3) Cu(2) S(2) -10.11(5) 1_555 1_555 1_555 1_555 yes
Ti(1) S(3) Cu(2) S(4) 96.47(5) 1_555 1_555 1_555 1_555 yes
Ti(1) S(3) Cu(2) P(2) -141.14(5) 1_555 1_555 1_555 1_555 yes
Ti(1) C(1) C(2) C(3) 65.7(4) 1_555 1_555 1_555 1_555 yes
Ti(1) C(1) C(5) C(4) -66.2(4) 1_555 1_555 1_555 1_555 yes
Ti(1) C(2) C(1) C(5) -64.4(4) 1_555 1_555 1_555 1_555 yes
Ti(1) C(2) C(3) C(4) 65.5(4) 1_555 1_555 1_555 1_555 yes
Ti(1) C(3) C(2) C(1) -66.0(4) 1_555 1_555 1_555 1_555 yes
Ti(1) C(3) C(4) C(5) 64.6(4) 1_555 1_555 1_555 1_555 yes
Ti(1) C(4) C(3) C(2) -65.1(4) 1_555 1_555 1_555 1_555 yes
Ti(1) C(4) C(5) C(1) 66.1(4) 1_555 1_555 1_555 1_555 yes
Ti(1) C(5) C(1) C(2) 64.6(4) 1_555 1_555 1_555 1_555 yes
Ti(1) C(5) C(4) C(3) -64.8(4) 1_555 1_555 1_555 1_555 yes
Ti(2) Cu(1) Ti(1) S(1) -60.32(4) 1_555 1_555 1_555 1_555 yes
Ti(2) Cu(1) Ti(1) S(2) 27.09(4) 1_555 1_555 1_555 1_555 yes
Ti(2) Cu(1) Ti(1) S(3) 130.33(5) 1_555 1_555 1_555 1_555 yes
Ti(2) Cu(1) Ti(1) C(1) -167.1(2) 1_555 1_555 1_555 1_555 yes
Ti(2) Cu(1) Ti(1) C(2) -130.1(2) 1_555 1_555 1_555 1_555 yes
Ti(2) Cu(1) Ti(1) C(3) -96.6(2) 1_555 1_555 1_555 1_555 yes
Ti(2) Cu(1) Ti(1) C(4) -97.8(8) 1_555 1_555 1_555 1_555 yes
Ti(2) Cu(1) Ti(1) C(5) 165.7(3) 1_555 1_555 1_555 1_555 yes
Ti(2) Cu(1) P(1) C(11) 170.0(1) 1_555 1_555 1_555 1_555 yes
Ti(2) Cu(1) P(1) C(17) 51.0(2) 1_555 1_555 1_555 1_555 yes
Ti(2) Cu(1) P(1) C(23) -73.4(2) 1_555 1_555 1_555 1_555 yes
Ti(2) Cu(2) Ti(1) S(1) -26.83(4) 1_555 1_555 1_555 1_555 yes
Ti(2) Cu(2) Ti(1) S(2) 60.58(4) 1_555 1_555 1_555 1_555 yes
Ti(2) Cu(2) Ti(1) S(3) -131.68(5) 1_555 1_555 1_555 1_555 yes
Ti(2) Cu(2) Ti(1) C(1) -172.3(2) 1_555 1_555 1_555 1_555 yes
Ti(2) Cu(2) Ti(1) C(2) -144.1(6) 1_555 1_555 1_555 1_555 yes
Ti(2) Cu(2) Ti(1) C(3) 78.7(4) 1_555 1_555 1_555 1_555 yes
Ti(2) Cu(2) Ti(1) C(4) 110.0(2) 1_555 1_555 1_555 1_555 yes
Ti(2) Cu(2) Ti(1) C(5) 149.4(2) 1_555 1_555 1_555 1_555 yes
Ti(2) Cu(2) P(2) C(29) 120.9(2) 1_555 1_555 1_555 1_555 yes
Ti(2) Cu(2) P(2) C(35) -117.7(2) 1_555 1_555 1_555 1_555 yes
Ti(2) Cu(2) P(2) C(41) -0.9(2) 1_555 1_555 1_555 1_555 yes
Ti(2) S(1) Cu(1) S(3) -96.63(4) 1_555 1_555 1_555 1_555 yes
Ti(2) S(1) Cu(1) S(4) 9.95(5) 1_555 1_555 1_555 1_555 yes
Ti(2) S(1) Cu(1) P(1) 141.69(5) 1_555 1_555 1_555 1_555 yes
Ti(2) S(1) Ti(1) S(2) -21.34(5) 1_555 1_555 1_555 1_555 yes
Ti(2) S(1) Ti(1) S(3) 84.39(5) 1_555 1_555 1_555 1_555 yes
Ti(2) S(1) Ti(1) C(1) -178.1(2) 1_555 1_555 1_555 1_555 yes
Ti(2) S(1) Ti(1) C(2) -163.3(2) 1_555 1_555 1_555 1_555 yes
Ti(2) S(1) Ti(1) C(3) -129.5(2) 1_555 1_555 1_555 1_555 yes
Ti(2) S(1) Ti(1) C(4) -112.4(2) 1_555 1_555 1_555 1_555 yes
Ti(2) S(1) Ti(1) C(5) -144.1(3) 1_555 1_555 1_555 1_555 yes
Ti(2) S(2) Cu(2) S(3) 97.56(4) 1_555 1_555 1_555 1_555 yes
Ti(2) S(2) Cu(2) S(4) -8.25(5) 1_555 1_555 1_555 1_555 yes
Ti(2) S(2) Cu(2) P(2) -132.80(5) 1_555 1_555 1_555 1_555 yes
Ti(2) S(2) Ti(1) S(1) 21.24(5) 1_555 1_555 1_555 1_555 yes
Ti(2) S(2) Ti(1) S(3) -85.65(5) 1_555 1_555 1_555 1_555 yes
Ti(2) S(2) Ti(1) C(1) 169.0(2) 1_555 1_555 1_555 1_555 yes
Ti(2) S(2) Ti(1) C(2) 114.8(3) 1_555 1_555 1_555 1_555 yes
Ti(2) S(2) Ti(1) C(3) 111.3(2) 1_555 1_555 1_555 1_555 yes
Ti(2) S(2) Ti(1) C(4) 140.5(2) 1_555 1_555 1_555 1_555 yes
Ti(2) S(2) Ti(1) C(5) 170.5(1) 1_555 1_555 1_555 1_555 yes
Ti(2) S(4) Cu(1) S(1) -10.52(5) 1_555 1_555 1_555 1_555 yes
Ti(2) S(4) Cu(1) S(3) 97.10(4) 1_555 1_555 1_555 1_555 yes
Ti(2) S(4) Cu(1) P(1) -148.92(5) 1_555 1_555 1_555 1_555 yes
Ti(2) S(4) Cu(2) S(2) 8.77(5) 1_555 1_555 1_555 1_555 yes
Ti(2) S(4) Cu(2) S(3) -97.63(4) 1_555 1_555 1_555 1_555 yes
Ti(2) S(4) Cu(2) P(2) 137.31(5) 1_555 1_555 1_555 1_555 yes
Ti(2) C(6) C(7) C(8) -66.7(5) 1_555 1_555 1_555 1_555 yes
Ti(2) C(6) C(10) C(9) 66.8(5) 1_555 1_555 1_555 1_555 yes
Ti(2) C(7) C(6) C(10) 64.9(6) 1_555 1_555 1_555 1_555 yes
Ti(2) C(7) C(8) C(9) -66.5(5) 1_555 1_555 1_555 1_555 yes
Ti(2) C(8) C(7) C(6) 67.2(5) 1_555 1_555 1_555 1_555 yes
Ti(2) C(8) C(9) C(10) -64.4(5) 1_555 1_555 1_555 1_555 yes
Ti(2) C(9) C(8) C(7) 65.0(5) 1_555 1_555 1_555 1_555 yes
Ti(2) C(9) C(10) C(6) -66.3(6) 1_555 1_555 1_555 1_555 yes
Ti(2) C(10) C(6) C(7) -64.5(6) 1_555 1_555 1_555 1_555 yes
Ti(2) C(10) C(9) C(8) 64.6(5) 1_555 1_555 1_555 1_555 yes
S(1) Cu(1) Ti(1) S(2) 87.41(5) 1_555 1_555 1_555 1_555 yes
S(1) Cu(1) Ti(1) S(3) -169.35(6) 1_555 1_555 1_555 1_555 yes
S(1) Cu(1) Ti(1) C(1) -106.8(2) 1_555 1_555 1_555 1_555 yes
S(1) Cu(1) Ti(1) C(2) -69.7(2) 1_555 1_555 1_555 1_555 yes
S(1) Cu(1) Ti(1) C(3) -36.3(2) 1_555 1_555 1_555 1_555 yes
S(1) Cu(1) Ti(1) C(4) -37.5(8) 1_555 1_555 1_555 1_555 yes
S(1) Cu(1) Ti(1) C(5) -134.0(3) 1_555 1_555 1_555 1_555 yes
S(1) Cu(1) Ti(2) S(2) -87.50(5) 1_555 1_555 1_555 1_555 yes
S(1) Cu(1) Ti(2) S(4) 167.34(6) 1_555 1_555 1_555 1_555 yes
S(1) Cu(1) Ti(2) C(6) 117.6(4) 1_555 1_555 1_555 1_555 yes
S(1) Cu(1) Ti(2) C(7) 80.4(5) 1_555 1_555 1_555 1_555 yes
S(1) Cu(1) Ti(2) C(8) 41.1(4) 1_555 1_555 1_555 1_555 yes
S(1) Cu(1) Ti(2) C(9) 18.7(6) 1_555 1_555 1_555 1_555 yes
S(1) Cu(1) Ti(2) C(10) 144.5(6) 1_555 1_555 1_555 1_555 yes
S(1) Cu(1) P(1) C(11) 92.6(2) 1_555 1_555 1_555 1_555 yes
S(1) Cu(1) P(1) C(17) -26.5(2) 1_555 1_555 1_555 1_555 yes
S(1) Cu(1) P(1) C(23) -150.8(2) 1_555 1_555 1_555 1_555 yes
S(1) Ti(1) Cu(1) S(3) 169.35(6) 1_555 1_555 1_555 1_555 yes
S(1) Ti(1) Cu(1) S(4) -96.33(5) 1_555 1_555 1_555 1_555 yes
S(1) Ti(1) Cu(1) P(1) 104.55(7) 1_555 1_555 1_555 1_555 yes
S(1) Ti(1) Cu(2) S(2) -87.41(5) 1_555 1_555 1_555 1_555 yes
S(1) Ti(1) Cu(2) S(3) 104.85(5) 1_555 1_555 1_555 1_555 yes
S(1) Ti(1) Cu(2) S(4) 9.64(5) 1_555 1_555 1_555 1_555 yes
S(1) Ti(1) Cu(2) P(2) -176.46(7) 1_555 1_555 1_555 1_555 yes
S(1) Ti(1) C(1) C(2) 27.8(5) 1_555 1_555 1_555 1_555 yes
S(1) Ti(1) C(1) C(5) 144.2(3) 1_555 1_555 1_555 1_555 yes
S(1) Ti(1) C(2) C(1) -156.3(4) 1_555 1_555 1_555 1_555 yes
S(1) Ti(1) C(2) C(3) 88.1(4) 1_555 1_555 1_555 1_555 yes
S(1) Ti(1) C(3) C(2) -92.0(4) 1_555 1_555 1_555 1_555 yes
S(1) Ti(1) C(3) C(4) 152.8(4) 1_555 1_555 1_555 1_555 yes
S(1) Ti(1) C(4) C(3) -31.6(5) 1_555 1_555 1_555 1_555 yes
S(1) Ti(1) C(4) C(5) -146.7(4) 1_555 1_555 1_555 1_555 yes
S(1) Ti(1) C(5) C(1) -59.6(5) 1_555 1_555 1_555 1_555 yes
S(1) Ti(1) C(5) C(4) 55.3(6) 1_555 1_555 1_555 1_555 yes
S(1) Ti(2) Cu(1) S(3) 97.51(5) 1_555 1_555 1_555 1_555 yes
S(1) Ti(2) Cu(1) S(4) -167.34(6) 1_555 1_555 1_555 1_555 yes
S(1) Ti(2) Cu(1) P(1) -100.28(9) 1_555 1_555 1_555 1_555 yes
S(1) Ti(2) Cu(2) S(2) 87.06(5) 1_555 1_555 1_555 1_555 yes
S(1) Ti(2) Cu(2) S(3) -9.10(5) 1_555 1_555 1_555 1_555 yes
S(1) Ti(2) Cu(2) S(4) -103.51(6) 1_555 1_555 1_555 1_555 yes
S(1) Ti(2) Cu(2) P(2) -179.81(6) 1_555 1_555 1_555 1_555 yes
S(1) Ti(2) C(6) C(7) -10.2(9) 1_555 1_555 1_555 1_555 yes
S(1) Ti(2) C(6) C(10) -127.3(9) 1_555 1_555 1_555 1_555 yes
S(1) Ti(2) C(7) C(6) 172.4(7) 1_555 1_555 1_555 1_555 yes
S(1) Ti(2) C(7) C(8) -73.9(7) 1_555 1_555 1_555 1_555 yes
S(1) Ti(2) C(8) C(7) 108.9(7) 1_555 1_555 1_555 1_555 yes
S(1) Ti(2) C(8) C(9) -138.2(8) 1_555 1_555 1_555 1_555 yes
S(1) Ti(2) C(9) C(8) 46.6(8) 1_555 1_555 1_555 1_555 yes
S(1) Ti(2) C(9) C(10) 163.2(7) 1_555 1_555 1_555 1_555 yes
S(1) Ti(2) C(10) C(6) 88(1) 1_555 1_555 1_555 1_555 yes
S(1) Ti(2) C(10) C(9) -26(1) 1_555 1_555 1_555 1_555 yes
S(2) Cu(2) Ti(1) S(3) 167.74(6) 1_555 1_555 1_555 1_555 yes
S(2) Cu(2) Ti(1) C(1) 127.1(2) 1_555 1_555 1_555 1_555 yes
S(2) Cu(2) Ti(1) C(2) 155.3(6) 1_555 1_555 1_555 1_555 yes
S(2) Cu(2) Ti(1) C(3) 18.1(4) 1_555 1_555 1_555 1_555 yes
S(2) Cu(2) Ti(1) C(4) 49.4(2) 1_555 1_555 1_555 1_555 yes
S(2) Cu(2) Ti(1) C(5) 88.9(2) 1_555 1_555 1_555 1_555 yes
S(2) Cu(2) Ti(2) S(4) -169.43(6) 1_555 1_555 1_555 1_555 yes
S(2) Cu(2) Ti(2) C(6) -114.1(4) 1_555 1_555 1_555 1_555 yes
S(2) Cu(2) Ti(2) C(7) -139.7(5) 1_555 1_555 1_555 1_555 yes
S(2) Cu(2) Ti(2) C(8) -22.3(6) 1_555 1_555 1_555 1_555 yes
S(2) Cu(2) Ti(2) C(9) -42.2(4) 1_555 1_555 1_555 1_555 yes
S(2) Cu(2) Ti(2) C(10) -77.6(5) 1_555 1_555 1_555 1_555 yes
S(2) Cu(2) P(2) C(29) -172.2(2) 1_555 1_555 1_555 1_555 yes
S(2) Cu(2) P(2) C(35) -50.8(2) 1_555 1_555 1_555 1_555 yes
S(2) Cu(2) P(2) C(41) 65.9(2) 1_555 1_555 1_555 1_555 yes
S(2) Ti(1) Cu(1) S(3) -103.24(5) 1_555 1_555 1_555 1_555 yes
S(2) Ti(1) Cu(1) S(4) -8.93(5) 1_555 1_555 1_555 1_555 yes
S(2) Ti(1) Cu(1) P(1) -168.04(6) 1_555 1_555 1_555 1_555 yes
S(2) Ti(1) Cu(2) S(3) -167.74(6) 1_555 1_555 1_555 1_555 yes
S(2) Ti(1) Cu(2) S(4) 97.05(5) 1_555 1_555 1_555 1_555 yes
S(2) Ti(1) Cu(2) P(2) -89.06(8) 1_555 1_555 1_555 1_555 yes
S(2) Ti(1) C(1) C(2) -113.9(4) 1_555 1_555 1_555 1_555 yes
S(2) Ti(1) C(1) C(5) 2.5(5) 1_555 1_555 1_555 1_555 yes
S(2) Ti(1) C(2) C(1) 109.6(5) 1_555 1_555 1_555 1_555 yes
S(2) Ti(1) C(2) C(3) -6.0(6) 1_555 1_555 1_555 1_555 yes
S(2) Ti(1) C(3) C(2) 176.1(4) 1_555 1_555 1_555 1_555 yes
S(2) Ti(1) C(3) C(4) 60.8(4) 1_555 1_555 1_555 1_555 yes
S(2) Ti(1) C(4) C(3) -123.9(4) 1_555 1_555 1_555 1_555 yes
S(2) Ti(1) C(4) C(5) 121.0(4) 1_555 1_555 1_555 1_555 yes
S(2) Ti(1) C(5) C(1) -178.3(3) 1_555 1_555 1_555 1_555 yes
S(2) Ti(1) C(5) C(4) -63.4(4) 1_555 1_555 1_555 1_555 yes
S(2) Ti(2) Cu(1) S(3) 10.01(5) 1_555 1_555 1_555 1_555 yes
S(2) Ti(2) Cu(1) S(4) 105.16(5) 1_555 1_555 1_555 1_555 yes
S(2) Ti(2) Cu(1) P(1) 172.22(8) 1_555 1_555 1_555 1_555 yes
S(2) Ti(2) Cu(2) S(3) -96.16(5) 1_555 1_555 1_555 1_555 yes
S(2) Ti(2) Cu(2) S(4) 169.43(6) 1_555 1_555 1_555 1_555 yes
S(2) Ti(2) Cu(2) P(2) 93.13(7) 1_555 1_555 1_555 1_555 yes
S(2) Ti(2) C(6) C(7) 132.3(8) 1_555 1_555 1_555 1_555 yes
S(2) Ti(2) C(6) C(10) 15.3(10) 1_555 1_555 1_555 1_555 yes
S(2) Ti(2) C(7) C(6) -80(1) 1_555 1_555 1_555 1_555 yes
S(2) Ti(2) C(7) C(8) 33(1) 1_555 1_555 1_555 1_555 yes
S(2) Ti(2) C(8) C(7) -159.5(7) 1_555 1_555 1_555 1_555 yes
S(2) Ti(2) C(8) C(9) -46.6(7) 1_555 1_555 1_555 1_555 yes
S(2) Ti(2) C(9) C(8) 137.9(8) 1_555 1_555 1_555 1_555 yes
S(2) Ti(2) C(9) C(10) -105.5(8) 1_555 1_555 1_555 1_555 yes
S(2) Ti(2) C(10) C(6) -168.1(8) 1_555 1_555 1_555 1_555 yes
S(2) Ti(2) C(10) C(9) 76.1(8) 1_555 1_555 1_555 1_555 yes
S(3) Cu(1) Ti(1) C(1) 62.6(2) 1_555 1_555 1_555 1_555 yes
S(3) Cu(1) Ti(1) C(2) 99.6(2) 1_555 1_555 1_555 1_555 yes
S(3) Cu(1) Ti(1) C(3) 133.0(2) 1_555 1_555 1_555 1_555 yes
S(3) Cu(1) Ti(1) C(4) 131.9(8) 1_555 1_555 1_555 1_555 yes
S(3) Cu(1) Ti(1) C(5) 35.4(3) 1_555 1_555 1_555 1_555 yes
S(3) Cu(1) Ti(2) S(4) -95.15(5) 1_555 1_555 1_555 1_555 yes
S(3) Cu(1) Ti(2) C(6) -144.9(4) 1_555 1_555 1_555 1_555 yes
S(3) Cu(1) Ti(2) C(7) 177.9(5) 1_555 1_555 1_555 1_555 yes
S(3) Cu(1) Ti(2) C(8) 138.6(4) 1_555 1_555 1_555 1_555 yes
S(3) Cu(1) Ti(2) C(9) 116.2(6) 1_555 1_555 1_555 1_555 yes
S(3) Cu(1) Ti(2) C(10) -118.0(6) 1_555 1_555 1_555 1_555 yes
S(3) Cu(1) P(1) C(11) -28.0(2) 1_555 1_555 1_555 1_555 yes
S(3) Cu(1) P(1) C(17) -147.1(2) 1_555 1_555 1_555 1_555 yes
S(3) Cu(1) P(1) C(23) 88.6(2) 1_555 1_555 1_555 1_555 yes
S(3) Cu(2) Ti(1) C(1) -40.6(2) 1_555 1_555 1_555 1_555 yes
S(3) Cu(2) Ti(1) C(2) -12.4(6) 1_555 1_555 1_555 1_555 yes
S(3) Cu(2) Ti(1) C(3) -149.6(4) 1_555 1_555 1_555 1_555 yes
S(3) Cu(2) Ti(1) C(4) -118.3(2) 1_555 1_555 1_555 1_555 yes
S(3) Cu(2) Ti(1) C(5) -78.9(2) 1_555 1_555 1_555 1_555 yes
S(3) Cu(2) Ti(2) S(4) 94.41(5) 1_555 1_555 1_555 1_555 yes
S(3) Cu(2) Ti(2) C(6) 149.7(4) 1_555 1_555 1_555 1_555 yes
S(3) Cu(2) Ti(2) C(7) 124.2(5) 1_555 1_555 1_555 1_555 yes
S(3) Cu(2) Ti(2) C(8) -118.5(6) 1_555 1_555 1_555 1_555 yes
S(3) Cu(2) Ti(2) C(9) -138.4(4) 1_555 1_555 1_555 1_555 yes
S(3) Cu(2) Ti(2) C(10) -173.8(5) 1_555 1_555 1_555 1_555 yes
S(3) Cu(2) P(2) C(29) -49.0(2) 1_555 1_555 1_555 1_555 yes
S(3) Cu(2) P(2) C(35) 72.4(2) 1_555 1_555 1_555 1_555 yes
S(3) Cu(2) P(2) C(41) -170.9(1) 1_555 1_555 1_555 1_555 yes
S(3) Ti(1) Cu(1) S(4) 94.32(5) 1_555 1_555 1_555 1_555 yes
S(3) Ti(1) Cu(1) P(1) -64.80(7) 1_555 1_555 1_555 1_555 yes
S(3) Ti(1) Cu(2) S(4) -95.21(5) 1_555 1_555 1_555 1_555 yes
S(3) Ti(1) Cu(2) P(2) 78.68(8) 1_555 1_555 1_555 1_555 yes
S(3) Ti(1) C(1) C(2) 135.2(4) 1_555 1_555 1_555 1_555 yes
S(3) Ti(1) C(1) C(5) -108.4(4) 1_555 1_555 1_555 1_555 yes
S(3) Ti(1) C(2) C(1) -49.1(4) 1_555 1_555 1_555 1_555 yes
S(3) Ti(1) C(2) C(3) -164.7(4) 1_555 1_555 1_555 1_555 yes
S(3) Ti(1) C(3) C(2) 24.3(6) 1_555 1_555 1_555 1_555 yes
S(3) Ti(1) C(3) C(4) -91.0(6) 1_555 1_555 1_555 1_555 yes
S(3) Ti(1) C(4) C(3) 126.3(4) 1_555 1_555 1_555 1_555 yes
S(3) Ti(1) C(4) C(5) 11.3(5) 1_555 1_555 1_555 1_555 yes
S(3) Ti(1) C(5) C(1) 73.6(3) 1_555 1_555 1_555 1_555 yes
S(3) Ti(1) C(5) C(4) -171.5(4) 1_555 1_555 1_555 1_555 yes
S(4) Cu(1) Ti(1) C(1) 156.9(2) 1_555 1_555 1_555 1_555 yes
S(4) Cu(1) Ti(1) C(2) -166.1(2) 1_555 1_555 1_555 1_555 yes
S(4) Cu(1) Ti(1) C(3) -132.6(2) 1_555 1_555 1_555 1_555 yes
S(4) Cu(1) Ti(1) C(4) -133.8(8) 1_555 1_555 1_555 1_555 yes
S(4) Cu(1) Ti(1) C(5) 129.7(3) 1_555 1_555 1_555 1_555 yes
S(4) Cu(1) Ti(2) C(6) -49.7(4) 1_555 1_555 1_555 1_555 yes
S(4) Cu(1) Ti(2) C(7) -86.9(5) 1_555 1_555 1_555 1_555 yes
S(4) Cu(1) Ti(2) C(8) -126.2(4) 1_555 1_555 1_555 1_555 yes
S(4) Cu(1) Ti(2) C(9) -148.7(6) 1_555 1_555 1_555 1_555 yes
S(4) Cu(1) Ti(2) C(10) -22.9(6) 1_555 1_555 1_555 1_555 yes
S(4) Cu(1) P(1) C(11) -139.7(2) 1_555 1_555 1_555 1_555 yes
S(4) Cu(1) P(1) C(17) 101.3(2) 1_555 1_555 1_555 1_555 yes
S(4) Cu(1) P(1) C(23) -23.1(2) 1_555 1_555 1_555 1_555 yes
S(4) Cu(2) Ti(1) C(1) -135.8(2) 1_555 1_555 1_555 1_555 yes
S(4) Cu(2) Ti(1) C(2) -107.6(6) 1_555 1_555 1_555 1_555 yes
S(4) Cu(2) Ti(1) C(3) 115.2(4) 1_555 1_555 1_555 1_555 yes
S(4) Cu(2) Ti(1) C(4) 146.5(2) 1_555 1_555 1_555 1_555 yes
S(4) Cu(2) Ti(1) C(5) -174.1(2) 1_555 1_555 1_555 1_555 yes
S(4) Cu(2) Ti(2) C(6) 55.3(4) 1_555 1_555 1_555 1_555 yes
S(4) Cu(2) Ti(2) C(7) 29.8(5) 1_555 1_555 1_555 1_555 yes
S(4) Cu(2) Ti(2) C(8) 147.1(6) 1_555 1_555 1_555 1_555 yes
S(4) Cu(2) Ti(2) C(9) 127.2(4) 1_555 1_555 1_555 1_555 yes
S(4) Cu(2) Ti(2) C(10) 91.8(5) 1_555 1_555 1_555 1_555 yes
S(4) Cu(2) P(2) C(29) 67.8(2) 1_555 1_555 1_555 1_555 yes
S(4) Cu(2) P(2) C(35) -170.8(2) 1_555 1_555 1_555 1_555 yes
S(4) Cu(2) P(2) C(41) -54.0(2) 1_555 1_555 1_555 1_555 yes
S(4) Ti(2) Cu(1) P(1) 67.06(9) 1_555 1_555 1_555 1_555 yes
S(4) Ti(2) Cu(2) P(2) -76.30(7) 1_555 1_555 1_555 1_555 yes
S(4) Ti(2) C(6) C(7) -118.7(8) 1_555 1_555 1_555 1_555 yes
S(4) Ti(2) C(6) C(10) 124.2(8) 1_555 1_555 1_555 1_555 yes
S(4) Ti(2) C(7) C(6) 64.3(8) 1_555 1_555 1_555 1_555 yes
S(4) Ti(2) C(7) C(8) 178.1(7) 1_555 1_555 1_555 1_555 yes
S(4) Ti(2) C(8) C(7) -2(1) 1_555 1_555 1_555 1_555 yes
S(4) Ti(2) C(8) C(9) 110.1(10) 1_555 1_555 1_555 1_555 yes
S(4) Ti(2) C(9) C(8) -109.6(9) 1_555 1_555 1_555 1_555 yes
S(4) Ti(2) C(9) C(10) 6(1) 1_555 1_555 1_555 1_555 yes
S(4) Ti(2) C(10) C(6) -59.3(8) 1_555 1_555 1_555 1_555 yes
S(4) Ti(2) C(10) C(9) -175.2(7) 1_555 1_555 1_555 1_555 yes
P(1) Cu(1) Ti(1) C(1) -2.2(2) 1_555 1_555 1_555 1_555 yes
P(1) Cu(1) Ti(1) C(2) 34.8(2) 1_555 1_555 1_555 1_555 yes
P(1) Cu(1) Ti(1) C(3) 68.2(2) 1_555 1_555 1_555 1_555 yes
P(1) Cu(1) Ti(1) C(4) 67.1(8) 1_555 1_555 1_555 1_555 yes
P(1) Cu(1) Ti(1) C(5) -29.4(3) 1_555 1_555 1_555 1_555 yes
P(1) Cu(1) Ti(2) C(6) 17.3(4) 1_555 1_555 1_555 1_555 yes
P(1) Cu(1) Ti(2) C(7) -19.9(5) 1_555 1_555 1_555 1_555 yes
P(1) Cu(1) Ti(2) C(8) -59.1(4) 1_555 1_555 1_555 1_555 yes
P(1) Cu(1) Ti(2) C(9) -81.6(6) 1_555 1_555 1_555 1_555 yes
P(1) Cu(1) Ti(2) C(10) 44.2(6) 1_555 1_555 1_555 1_555 yes
P(1) C(11) C(12) C(13) -179.5(4) 1_555 1_555 1_555 1_555 yes
P(1) C(11) C(16) C(15) 179.3(4) 1_555 1_555 1_555 1_555 yes
P(1) C(17) C(18) C(19) -179.0(4) 1_555 1_555 1_555 1_555 yes
P(1) C(17) C(22) C(21) 178.4(4) 1_555 1_555 1_555 1_555 yes
P(1) C(23) C(24) C(25) -179.6(4) 1_555 1_555 1_555 1_555 yes
P(1) C(23) C(28) C(27) 179.0(4) 1_555 1_555 1_555 1_555 yes
P(2) Cu(2) Ti(1) C(1) 38.1(2) 1_555 1_555 1_555 1_555 yes
P(2) Cu(2) Ti(1) C(2) 66.3(6) 1_555 1_555 1_555 1_555 yes
P(2) Cu(2) Ti(1) C(3) -70.9(4) 1_555 1_555 1_555 1_555 yes
P(2) Cu(2) Ti(1) C(4) -39.6(2) 1_555 1_555 1_555 1_555 yes
P(2) Cu(2) Ti(1) C(5) -0.2(2) 1_555 1_555 1_555 1_555 yes
P(2) Cu(2) Ti(2) C(6) -21.0(4) 1_555 1_555 1_555 1_555 yes
P(2) Cu(2) Ti(2) C(7) -46.5(5) 1_555 1_555 1_555 1_555 yes
P(2) Cu(2) Ti(2) C(8) 70.8(6) 1_555 1_555 1_555 1_555 yes
P(2) Cu(2) Ti(2) C(9) 50.9(4) 1_555 1_555 1_555 1_555 yes
P(2) Cu(2) Ti(2) C(10) 15.5(5) 1_555 1_555 1_555 1_555 yes
P(2) C(29) C(30) C(31) -178.2(4) 1_555 1_555 1_555 1_555 yes
P(2) C(29) C(34) C(33) 176.7(4) 1_555 1_555 1_555 1_555 yes
P(2) C(35) C(36) C(37) 172.4(4) 1_555 1_555 1_555 1_555 yes
P(2) C(35) C(40) C(39) -172.7(4) 1_555 1_555 1_555 1_555 yes
P(2) C(41) C(42) C(43) -176.2(4) 1_555 1_555 1_555 1_555 yes
P(2) C(41) C(46) C(45) 175.5(4) 1_555 1_555 1_555 1_555 yes
C(1) Ti(1) C(2) C(3) -115.6(6) 1_555 1_555 1_555 1_555 yes
C(1) Ti(1) C(3) C(2) 36.7(3) 1_555 1_555 1_555 1_555 yes
C(1) Ti(1) C(3) C(4) -78.5(4) 1_555 1_555 1_555 1_555 yes
C(1) Ti(1) C(4) C(3) 77.5(4) 1_555 1_555 1_555 1_555 yes
C(1) Ti(1) C(4) C(5) -37.5(3) 1_555 1_555 1_555 1_555 yes
C(1) Ti(1) C(5) C(4) 114.9(5) 1_555 1_555 1_555 1_555 yes
C(1) C(2) Ti(1) C(3) 115.6(6) 1_555 1_555 1_555 1_555 yes
C(1) C(2) Ti(1) C(4) 78.1(4) 1_555 1_555 1_555 1_555 yes
C(1) C(2) Ti(1) C(5) 37.0(4) 1_555 1_555 1_555 1_555 yes
C(1) C(2) C(3) C(4) -0.6(7) 1_555 1_555 1_555 1_555 yes
C(1) C(5) Ti(1) C(2) -36.3(3) 1_555 1_555 1_555 1_555 yes
C(1) C(5) Ti(1) C(3) -77.3(4) 1_555 1_555 1_555 1_555 yes
C(1) C(5) Ti(1) C(4) -114.9(5) 1_555 1_555 1_555 1_555 yes
C(1) C(5) C(4) C(3) 1.3(6) 1_555 1_555 1_555 1_555 yes
C(2) Ti(1) C(1) C(5) 116.4(5) 1_555 1_555 1_555 1_555 yes
C(2) Ti(1) C(3) C(4) -115.3(5) 1_555 1_555 1_555 1_555 yes
C(2) Ti(1) C(4) C(3) 37.2(3) 1_555 1_555 1_555 1_555 yes
C(2) Ti(1) C(4) C(5) -77.8(4) 1_555 1_555 1_555 1_555 yes
C(2) Ti(1) C(5) C(4) 78.6(4) 1_555 1_555 1_555 1_555 yes
C(2) C(1) Ti(1) C(3) -37.4(4) 1_555 1_555 1_555 1_555 yes
C(2) C(1) Ti(1) C(4) -78.8(4) 1_555 1_555 1_555 1_555 yes
C(2) C(1) Ti(1) C(5) -116.4(5) 1_555 1_555 1_555 1_555 yes
C(2) C(1) C(5) C(4) -1.7(6) 1_555 1_555 1_555 1_555 yes
C(2) C(3) Ti(1) C(4) 115.3(5) 1_555 1_555 1_555 1_555 yes
C(2) C(3) Ti(1) C(5) 77.8(4) 1_555 1_555 1_555 1_555 yes
C(2) C(3) C(4) C(5) -0.5(7) 1_555 1_555 1_555 1_555 yes
C(3) Ti(1) C(1) C(5) 79.0(4) 1_555 1_555 1_555 1_555 yes
C(3) Ti(1) C(4) C(5) -115.0(5) 1_555 1_555 1_555 1_555 yes
C(3) Ti(1) C(5) C(4) 37.6(4) 1_555 1_555 1_555 1_555 yes
C(3) C(2) Ti(1) C(4) -37.5(4) 1_555 1_555 1_555 1_555 yes
C(3) C(2) Ti(1) C(5) -78.6(4) 1_555 1_555 1_555 1_555 yes
C(3) C(2) C(1) C(5) 1.4(7) 1_555 1_555 1_555 1_555 yes
C(3) C(4) Ti(1) C(5) 115.0(5) 1_555 1_555 1_555 1_555 yes
C(4) Ti(1) C(1) C(5) 37.6(3) 1_555 1_555 1_555 1_555 yes
C(4) C(3) Ti(1) C(5) -37.4(3) 1_555 1_555 1_555 1_555 yes
C(6) Ti(2) C(7) C(8) 113.7(8) 1_555 1_555 1_555 1_555 yes
C(6) Ti(2) C(8) C(7) -37.0(4) 1_555 1_555 1_555 1_555 yes
C(6) Ti(2) C(8) C(9) 76.0(5) 1_555 1_555 1_555 1_555 yes
C(6) Ti(2) C(9) C(8) -79.9(5) 1_555 1_555 1_555 1_555 yes
C(6) Ti(2) C(9) C(10) 36.6(5) 1_555 1_555 1_555 1_555 yes
C(6) Ti(2) C(10) C(9) -115.9(9) 1_555 1_555 1_555 1_555 yes
C(6) C(7) Ti(2) C(8) -113.7(8) 1_555 1_555 1_555 1_555 yes
C(6) C(7) Ti(2) C(9) -76.0(5) 1_555 1_555 1_555 1_555 yes
C(6) C(7) Ti(2) C(10) -35.9(5) 1_555 1_555 1_555 1_555 yes
C(6) C(7) C(8) C(9) 0.7(8) 1_555 1_555 1_555 1_555 yes
C(6) C(10) Ti(2) C(7) 36.2(6) 1_555 1_555 1_555 1_555 yes
C(6) C(10) Ti(2) C(8) 79.1(6) 1_555 1_555 1_555 1_555 yes
C(6) C(10) Ti(2) C(9) 115.9(9) 1_555 1_555 1_555 1_555 yes
C(6) C(10) C(9) C(8) -1.8(9) 1_555 1_555 1_555 1_555 yes
C(7) Ti(2) C(6) C(10) -117.1(9) 1_555 1_555 1_555 1_555 yes
C(7) Ti(2) C(8) C(9) 112.9(7) 1_555 1_555 1_555 1_555 yes
C(7) Ti(2) C(9) C(8) -39.6(5) 1_555 1_555 1_555 1_555 yes
C(7) Ti(2) C(9) C(10) 76.9(6) 1_555 1_555 1_555 1_555 yes
C(7) Ti(2) C(10) C(9) -79.7(6) 1_555 1_555 1_555 1_555 yes
C(7) C(6) Ti(2) C(8) 39.4(5) 1_555 1_555 1_555 1_555 yes
C(7) C(6) Ti(2) C(9) 80.3(6) 1_555 1_555 1_555 1_555 yes
C(7) C(6) Ti(2) C(10) 117.1(9) 1_555 1_555 1_555 1_555 yes
C(7) C(6) C(10) C(9) 2.2(9) 1_555 1_555 1_555 1_555 yes
C(7) C(8) Ti(2) C(9) -112.9(7) 1_555 1_555 1_555 1_555 yes
C(7) C(8) Ti(2) C(10) -76.8(5) 1_555 1_555 1_555 1_555 yes
C(7) C(8) C(9) C(10) 0.6(8) 1_555 1_555 1_555 1_555 yes
C(8) Ti(2) C(6) C(10) -77.7(6) 1_555 1_555 1_555 1_555 yes
C(8) Ti(2) C(9) C(10) 116.5(8) 1_555 1_555 1_555 1_555 yes
C(8) Ti(2) C(10) C(9) -36.8(5) 1_555 1_555 1_555 1_555 yes
C(8) C(7) Ti(2) C(9) 37.7(4) 1_555 1_555 1_555 1_555 yes
C(8) C(7) Ti(2) C(10) 77.8(5) 1_555 1_555 1_555 1_555 yes
C(8) C(7) C(6) C(10) -1.8(9) 1_555 1_555 1_555 1_555 yes
C(8) C(9) Ti(2) C(10) -116.5(8) 1_555 1_555 1_555 1_555 yes
C(9) Ti(2) C(6) C(10) -36.7(5) 1_555 1_555 1_555 1_555 yes
C(9) C(8) Ti(2) C(10) 36.1(5) 1_555 1_555 1_555 1_555 yes
C(11) P(1) C(17) C(18) 50.4(4) 1_555 1_555 1_555 1_555 yes
C(11) P(1) C(17) C(22) -127.1(4) 1_555 1_555 1_555 1_555 yes
C(11) P(1) C(23) C(24) -102.7(4) 1_555 1_555 1_555 1_555 yes
C(11) P(1) C(23) C(28) 78.2(4) 1_555 1_555 1_555 1_555 yes
C(11) C(12) C(13) C(14) 0.5(8) 1_555 1_555 1_555 1_555 yes
C(11) C(16) C(15) C(14) -0.3(8) 1_555 1_555 1_555 1_555 yes
C(12) C(11) P(1) C(17) 92.9(4) 1_555 1_555 1_555 1_555 yes
C(12) C(11) P(1) C(23) -154.8(3) 1_555 1_555 1_555 1_555 yes
C(12) C(11) C(16) C(15) -0.5(7) 1_555 1_555 1_555 1_555 yes
C(12) C(13) C(14) C(15) -1.3(8) 1_555 1_555 1_555 1_555 yes
C(13) C(12) C(11) C(16) 0.4(7) 1_555 1_555 1_555 1_555 yes
C(13) C(14) C(15) C(16) 1.1(9) 1_555 1_555 1_555 1_555 yes
C(16) C(11) P(1) C(17) -86.9(4) 1_555 1_555 1_555 1_555 yes
C(16) C(11) P(1) C(23) 25.4(4) 1_555 1_555 1_555 1_555 yes
C(17) P(1) C(23) C(24) 5.6(5) 1_555 1_555 1_555 1_555 yes
C(17) P(1) C(23) C(28) -173.4(3) 1_555 1_555 1_555 1_555 yes
C(17) C(18) C(19) C(20) 1.1(9) 1_555 1_555 1_555 1_555 yes
C(17) C(22) C(21) C(20) 0.4(9) 1_555 1_555 1_555 1_555 yes
C(18) C(17) P(1) C(23) -58.8(4) 1_555 1_555 1_555 1_555 yes
C(18) C(17) C(22) C(21) 0.7(8) 1_555 1_555 1_555 1_555 yes
C(18) C(19) C(20) C(21) 0.0(10) 1_555 1_555 1_555 1_555 yes
C(19) C(18) C(17) C(22) -1.5(8) 1_555 1_555 1_555 1_555 yes
C(19) C(20) C(21) C(22) -0.8(10) 1_555 1_555 1_555 1_555 yes
C(22) C(17) P(1) C(23) 123.7(4) 1_555 1_555 1_555 1_555 yes
C(23) C(24) C(25) C(26) 0.6(8) 1_555 1_555 1_555 1_555 yes
C(23) C(28) C(27) C(26) 0.9(9) 1_555 1_555 1_555 1_555 yes
C(24) C(23) C(28) C(27) -0.2(7) 1_555 1_555 1_555 1_555 yes
C(24) C(25) C(26) C(27) 0.1(9) 1_555 1_555 1_555 1_555 yes
C(25) C(24) C(23) C(28) -0.6(7) 1_555 1_555 1_555 1_555 yes
C(25) C(26) C(27) C(28) -0.9(9) 1_555 1_555 1_555 1_555 yes
C(29) P(2) C(35) C(36) 171.7(3) 1_555 1_555 1_555 1_555 yes
C(29) P(2) C(35) C(40) -14.5(4) 1_555 1_555 1_555 1_555 yes
C(29) P(2) C(41) C(42) -94.5(4) 1_555 1_555 1_555 1_555 yes
C(29) P(2) C(41) C(46) 89.4(4) 1_555 1_555 1_555 1_555 yes
C(29) C(30) C(31) C(32) 1.0(8) 1_555 1_555 1_555 1_555 yes
C(29) C(34) C(33) C(32) 2.0(9) 1_555 1_555 1_555 1_555 yes
C(30) C(29) P(2) C(35) 101.6(4) 1_555 1_555 1_555 1_555 yes
C(30) C(29) P(2) C(41) -4.4(4) 1_555 1_555 1_555 1_555 yes
C(30) C(29) C(34) C(33) -2.5(8) 1_555 1_555 1_555 1_555 yes
C(30) C(31) C(32) C(33) -1.5(9) 1_555 1_555 1_555 1_555 yes
C(31) C(30) C(29) C(34) 1.0(7) 1_555 1_555 1_555 1_555 yes
C(31) C(32) C(33) C(34) 0.0(9) 1_555 1_555 1_555 1_555 yes
C(34) C(29) P(2) C(35) -77.6(4) 1_555 1_555 1_555 1_555 yes
C(34) C(29) P(2) C(41) 176.4(4) 1_555 1_555 1_555 1_555 yes
C(35) P(2) C(41) C(42) 158.2(4) 1_555 1_555 1_555 1_555 yes
C(35) P(2) C(41) C(46) -17.8(4) 1_555 1_555 1_555 1_555 yes
C(35) C(36) C(37) C(38) 0.5(8) 1_555 1_555 1_555 1_555 yes
C(35) C(40) C(39) C(38) 0.7(8) 1_555 1_555 1_555 1_555 yes
C(36) C(35) P(2) C(41) -79.4(4) 1_555 1_555 1_555 1_555 yes
C(36) C(35) C(40) C(39) 1.1(7) 1_555 1_555 1_555 1_555 yes
C(36) C(37) C(38) C(39) 1.4(8) 1_555 1_555 1_555 1_555 yes
C(37) C(36) C(35) C(40) -1.7(7) 1_555 1_555 1_555 1_555 yes
C(37) C(38) C(39) C(40) -2.0(8) 1_555 1_555 1_555 1_555 yes
C(40) C(35) P(2) C(41) 94.4(4) 1_555 1_555 1_555 1_555 yes
C(41) C(42) C(43) C(44) 0.6(9) 1_555 1_555 1_555 1_555 yes
C(41) C(46) C(45) C(44) 0.4(7) 1_555 1_555 1_555 1_555 yes
C(42) C(41) C(46) C(45) -0.6(7) 1_555 1_555 1_555 1_555 yes
C(42) C(43) C(44) C(45) -0.8(9) 1_555 1_555 1_555 1_555 yes
C(43) C(42) C(41) C(46) 0.1(8) 1_555 1_555 1_555 1_555 yes
C(43) C(44) C(45) C(46) 0.3(8) 1_555 1_555 1_555 1_555 yes
